data_7720592
loop_
_publ_author_name
'Ramteke, Prajakta Mohan'
'Plech&#xe1;&#x10d;ek, Tom&#xe1;&#x161;'
'Kloda, Matou&#x161;'
'Rohl&#xed;&#x10d;ek, Jan'
'Vykydalov&#xe1;, Anna'
'Mel&#xe1;nov&#xe1;, Kl&#xe1;ra'
'Bavol, Dmytro'
'&#x160;koch, Karel'
'Taddei, Marco'
'Demel, Jan'
'Hynek, Jan'

_publ_section_title
;
 Proton-conducting coordination polymers formed from bipyridine
 phosphonate ligands.
;
_journal_issue 14
_journal_name_full 'Dalton transactions (Cambridge, England : 2003)'
_journal_page_first 5622
_journal_page_last 5634
_journal_paper_doi 10.1039/d5dt02997j
_journal_volume 55
_journal_year 2026
_chemical_formula_moiety 'C40 H58 Ca9 N8 O65 P16, 5[H2O], 4.5[H2O], 1[H2O]'
_chemical_formula_sum 'C40 H79 Ca9 N8 O75.5 P16'
_chemical_formula_weight 2736.35
_chemical_name_systematic catena-(\m-4,4?-bipyridine-3,3?,5,5?-tetraphosphonato)-aqua-calcium(II)
_space_group_crystal_system monoclinic
_space_group_IT_number 14
_space_group_name_Hall '-P 2yn'
_space_group_name_H-M_alt 'P 1 21/n 1'
_atom_sites_solution_hydrogens mixed
_atom_sites_solution_primary dual
_audit_creation_date 2025-10-19
_audit_creation_method
;
Olex2 1.5-ac7-014
(compiled 2025.02.27 svn.r6f4c0eaf for Rigaku Oxford Diffraction, GUI svn.r7171)
;
_audit_update_record
;
2025-10-31 deposited with the CCDC.	2026-03-06 downloaded from the CCDC.
;
_cell_angle_alpha 90
_cell_angle_beta 89.96(3)
_cell_angle_gamma 90
_cell_formula_units_Z 4
_cell_length_a 13.6870(16)
_cell_length_b 26.63(5)
_cell_length_c 26.88(3)
_cell_measurement_reflns_used 5233
_cell_measurement_temperature 99.99(10)
_cell_measurement_theta_max 65.8590
_cell_measurement_theta_min 3.2460
_cell_volume 9797(2)
_computing_cell_refinement 'CrysAlisPro 1.171.44.98a (Rigaku OD, 2025)'
_computing_data_collection 'CrysAlisPro system (CCD 44.108a 64-bit (release 25-04-2025))'
_computing_data_reduction 'CrysAlisPro 1.171.44.98a (Rigaku OD, 2025)'
_computing_molecular_graphics 'Olex2 1.5-ac7-014 (Dolomanov et al., 2009)'
_computing_publication_material 'Olex2 1.5-ac7-014 (Dolomanov et al., 2009)'
_computing_structure_refinement 'SHELXL 2018/3 (Sheldrick, 2015)'
_computing_structure_solution 'SHELXT  (Sheldrick, 2015)'
_diffrn_ambient_environment N~2~
_diffrn_ambient_temperature 99.99(10)
_diffrn_detector 'Hybrid Pixel Array Detector'
_diffrn_detector_area_resol_mean 10.0000
_diffrn_detector_type HyPix
_diffrn_measured_fraction_theta_full 0.931
_diffrn_measured_fraction_theta_max 0.927
_diffrn_measurement_details
;
List of Runs (angles in degrees, time in seconds):

  # Type    Start    End  Width  t~exp~   \w     \q     \k     \f   Frames
#--------------------------------------------------------------------------
  1  \w   -116.00 -89.00   0.50   18.00    --  -49.25 -77.00 -30.00   54
  2  \w    -15.00  24.00   0.50   18.00    --  -49.25  19.00-120.00   78
  3  \w   -121.00 -89.00   0.50   18.00    --  -49.25 -77.00 -90.00   64
  4  \w    -21.00  24.00   0.50   18.00    --  -49.25  19.00 120.00   90
  5  \w    -23.00  18.00   0.50   18.00    --  -49.25  19.00-180.00   82
  6  \w    -41.00  12.00   0.50   18.00    --  -49.25  37.00-150.00  106
  7  \w   -143.00 -97.00   0.50   72.00    --  -90.00 -77.00 -60.00   92
  8  \w    -66.00 -20.00   0.50   72.00    --  -90.00  57.00   0.00   92
  9  \w    -66.00 -20.00   0.50   72.00    --  -90.00  57.00 -30.00   92
 10  \w   -111.00 -18.00   0.50   72.00    --  -90.00  77.00-120.00  186
 11  \w    -60.00 -19.00   0.50   72.00    --  -90.00  57.00  30.00   82
 12  \w     54.00 116.00   0.50   72.00    --  107.44-125.00  30.00  124
 13  \w     36.00  62.00   0.50   72.00    --  107.44 -57.00 120.00   52
 14  \w     37.00 109.00   0.50   72.00    --  107.44-125.00 150.00  144
 15  \w    100.00 178.00   0.50   72.00    --  107.44  37.00-150.00  156
;
_diffrn_measurement_device 'four-circle diffractometer'
_diffrn_measurement_device_type 'XtaLAB Synergy, Dualflex, HyPix'
_diffrn_measurement_method '\w scans'
_diffrn_orient_matrix_type 'CrysAlisPro convention (1999,Acta A55,543-557)'
_diffrn_orient_matrix_UB_11 -0.1014957000
_diffrn_orient_matrix_UB_12 0.0213934000
_diffrn_orient_matrix_UB_13 0.0119257000
_diffrn_orient_matrix_UB_21 0.0397375000
_diffrn_orient_matrix_UB_22 0.0526125000
_diffrn_orient_matrix_UB_23 -0.0082300000
_diffrn_orient_matrix_UB_31 -0.0273775000
_diffrn_orient_matrix_UB_32 -0.0031125000
_diffrn_orient_matrix_UB_33 -0.0564386000
_diffrn_radiation_monochromator mirror
_diffrn_radiation_probe x-ray
_diffrn_radiation_type 'Cu K\a'
_diffrn_radiation_wavelength 1.54184
_diffrn_reflns_av_R_equivalents 0.2216
_diffrn_reflns_av_unetI/netI 0.2092
_diffrn_reflns_Laue_measured_fraction_full 0.931
_diffrn_reflns_Laue_measured_fraction_max 0.927
_diffrn_reflns_limit_h_max 14
_diffrn_reflns_limit_h_min -16
_diffrn_reflns_limit_k_max 32
_diffrn_reflns_limit_k_min -32
_diffrn_reflns_limit_l_max 25
_diffrn_reflns_limit_l_min -32
_diffrn_reflns_number 51664
_diffrn_reflns_point_group_measured_fraction_full 0.931
_diffrn_reflns_point_group_measured_fraction_max 0.927
_diffrn_reflns_theta_full 67.684
_diffrn_reflns_theta_max 68.251
_diffrn_reflns_theta_min 2.336
_diffrn_source 'micro-focus sealed X-ray tube'
_diffrn_source_type 'PhotonJet (Cu) X-ray Source'
_exptl_absorpt_coefficient_mu 7.829
_exptl_absorpt_correction_T_max 1.000
_exptl_absorpt_correction_T_min 0.375
_exptl_absorpt_correction_type gaussian
_exptl_absorpt_process_details
;
CrysAlisPro 1.171.44.98a (Rigaku Oxford Diffraction, 2025)
Numerical absorption correction based on gaussian integration over
a multifaceted crystal model
Empirical absorption correction using spherical harmonics,
implemented in SCALE3 ABSPACK scaling algorithm.
;
_exptl_crystal_colour colourless
_exptl_crystal_colour_primary colourless
_exptl_crystal_density_diffrn 1.855
_exptl_crystal_description needle
_exptl_crystal_F_000 5596
_exptl_crystal_size_max 0.28
_exptl_crystal_size_mid 0.04
_exptl_crystal_size_min 0.03
_refine_diff_density_max 1.560
_refine_diff_density_min -1.235
_refine_diff_density_rms 0.226
_refine_ls_extinction_coef 0.00023(6)
_refine_ls_extinction_expression Fc^*^=kFc[1+0.001xFc^2^\l^3^/sin(2\q)]^-1/4^
_refine_ls_extinction_method 'SHELXL-2018/3 (Sheldrick 2018)'
_refine_ls_goodness_of_fit_ref 1.087
_refine_ls_hydrogen_treatment mixed
_refine_ls_matrix_type full
_refine_ls_number_parameters 1283
_refine_ls_number_reflns 16655
_refine_ls_number_restraints 14
_refine_ls_restrained_S_all 1.087
_refine_ls_R_factor_all 0.2430
_refine_ls_R_factor_gt 0.1358
_refine_ls_shift/su_max 0.000
_refine_ls_shift/su_mean 0.000
_refine_ls_structure_factor_coef Fsqd
_refine_ls_weighting_details 'w=1/[\s^2^(Fo^2^)+(0.2000P)^2^] where P=(Fo^2^+2Fc^2^)/3'
_refine_ls_weighting_scheme calc
_refine_ls_wR_factor_gt 0.3313
_refine_ls_wR_factor_ref 0.4053
_reflns_Friedel_coverage 0.000
_reflns_number_gt 6793
_reflns_number_total 16655
_reflns_threshold_expression 'I > 2\s(I)'
_cod_data_source_file d5dt02997j2.cif
_cod_data_source_block ppivca_new_mp
_cod_depositor_comments 'Adding full bibliography for 7720590--7720593.cif.'
_cod_original_cell_volume 9797(21)
_cod_original_formula_sum 'C40 H79 Ca9 N8 O75.50 P16'
_cod_database_code 7720592
_shelx_shelxl_version_number 2018/3
_chemical_oxdiff_formula 'C40 H58 N8 O76 P16 Ca9 '
_shelx_space_group_comment
;
The symmetry employed for this shelxl refinement is uniquely defined
by the following loop, which should always be used as a source of
symmetry information in preference to the above space-group names.
They are only intended as comments.
;
_shelx_estimated_absorpt_t_max 0.799
_shelx_estimated_absorpt_t_min 0.218
_diffrn_oxdiff_digest_od_ed
;

;
_olex2_refinement_description
;
1. Twinned data refinement
 Scales: 0.9618(12)
 0.0382(12)
2. Fixed Uiso
 At 1.2 times of:
  All C(H) groups, H7W of O7W
 At 1.5 times of:
  All O(H,H) groups, H8D of O8D, H8A of O8A, H9C of O9C, H3D of O3D, H2A of
  O2A, H9B of O9B, H5D of O5D, H6B of O6B, H5A of O5A, H12D of O12D, H11C of
  O11C, H12B of O12B, H6C of O6C, H12W of O12W, H1B of O2B, H10c of O10A, H3C
  of O3C
3. Restrained distances
 O12W-H12W
 0.87 with sigma of 0.02
 Ca1-H1Wa \\sim Ca1-H1Wb
 with sigma of 0.02
4. Uiso/Uaniso restraints and constraints
O2C \\sim O3C \\sim O1C: within 2A with sigma of 0.04 and sigma for terminal
atoms of 0.08 within 2A
O4A \\sim O3WB \\sim O131: within 2A with sigma of 0.04 and sigma for terminal
atoms of 0.08 within 2A
O3WB \\sim O3WA: within 2A with sigma of 0.04 and sigma for terminal atoms of
0.08 within 2A
Uanis(O3WB) \\sim Ueq: with sigma of 0.1 and sigma for terminal atoms of 0.2
Uanis(O3WB) = Uanis(O3WA)
5. Others
 Sof(O3WB)=Sof(H3Wa)=Sof(H3Wb)=1-FVAR(1)
 Sof(O3WA)=Sof(H3Wc)=Sof(H3Wd)=FVAR(1)
6.a Free rotating group:
 O1W(H1Wa,H1Wb)
6.b Rotating group:
 O11W(H11a,H11b), O6W(H6Wa,H6Wb), O16W(H16a,H16b), O5W(H5Wa,H5Wb), O10W(H10a,
 H10b), O8W(H8Wa,H8Wb), O131(H13a,H13b), O4W(H4Wa,H4Wb), O9W(H9Wa,H9Wb),
 O2W(H2Wa,H2Wb), O3WB(H3Wa,H3Wb), O3WA(H3Wc,H3Wd)
6.c Aromatic/amide H refined with riding coordinates:
 O7W(H7W), C9C(H9Ca), C7D(H7D), C9D(H9D), C4C(H4C), C4D(H4D), C2D(H2D),
 C2B(H2B), C7C(H7C), C7B(H7B), C9B(H9Ba), C2C(H2C), C4B(H4B), C9A(H9A),
 C2A(H2Aa), C4A(H4A), C7A(H7A)
6.d Idealised tetrahedral OH refined as rotating group:
 O8D(H8D), O9B(H9B), O9C(H9C), O3D(H3D), O5D(H5D), O2A(H2A), O8A(H8A),
 O11C(H11C), O6B(H6B), O12D(H12D), O6C(H6C), O12B(H12B), O5A(H5A), O2B(H1B),
 O3C(H3C), O10A(H10c)
;
_smtbx_masks_void_probe_radius 1.2
_smtbx_masks_void_truncation_radius 1.2
_olex2_submission_special_instructions 'No special instructions were received'
_oxdiff_exptl_absorpt_empirical_details
;
Empirical correction (ABSPACK) includes:
- Absorption correction using spherical harmonics
- Frame scaling
;
_oxdiff_exptl_absorpt_empirical_full_max 2.659
_oxdiff_exptl_absorpt_empirical_full_min 0.376

loop_
_space_group_symop_operation_xyz
'x, y, z'
'-x+1/2, y+1/2, -z+1/2'
'-x, -y, -z'
'x-1/2, -y-1/2, z-1/2'

loop_
_atom_site_label
_atom_site_type_symbol
_atom_site_fract_x
_atom_site_fract_y
_atom_site_fract_z
_atom_site_U_iso_or_equiv
_atom_site_adp_type
_atom_site_occupancy
_atom_site_site_symmetry_order
_atom_site_calc_flag
_atom_site_refinement_flags_posn
_atom_site_refinement_flags_adp
_atom_site_refinement_flags_occupancy
_atom_site_disorder_assembly
_atom_site_disorder_group
Ca8 Ca -0.4927(2) 0.68963(13) 0.05803(11) 0.0449(8) Uani 1 1 d . . . . .
Ca7 Ca -0.5036(2) 0.80536(13) 0.49084(11) 0.0491(8) Uani 1 1 d . . . . .
Ca4 Ca 0.0920(2) 0.81561(13) 0.05685(12) 0.0506(9) Uani 1 1 d . . . . .
Ca3 Ca 0.0762(3) 0.68818(14) 0.48747(13) 0.0564(9) Uani 1 1 d . . . . .
Ca6 Ca -0.4092(2) 0.53896(13) 0.19016(13) 0.0537(9) Uani 1 1 d . . . . .
P1D P -0.5341(3) 0.68821(16) 0.43866(14) 0.0409(9) Uani 1 1 d . . . . .
Ca1 Ca -0.0168(3) 0.54360(15) 0.34507(17) 0.0706(11) Uani 1 1 d D . . . .
Ca2 Ca 0.0182(3) 0.96567(15) 0.20014(17) 0.0719(12) Uani 1 1 d . . . . .
P4B P 0.1170(3) 0.69743(16) 0.10719(15) 0.0442(10) Uani 1 1 d . . . . .
P4D P -0.5167(3) 0.80724(18) 0.11096(15) 0.0506(11) Uani 1 1 d . . . . .
Ca9 Ca -0.5553(3) 0.96827(16) 0.28363(16) 0.0703(11) Uani 1 1 d . . . . .
P3D P -0.5982(3) 0.61894(16) 0.15586(16) 0.0466(10) Uani 1 1 d . . . . .
Ca5 Ca -0.3102(3) 0.94835(15) 0.35775(17) 0.0747(12) Uani 1 1 d . . . . .
P3B P 0.1976(3) 0.88400(17) 0.15860(16) 0.0515(11) Uani 1 1 d . . . . .
P3C P -0.2999(3) 0.64215(17) 0.13222(16) 0.0491(11) Uani 1 1 d . . . . .
P4C P -0.3956(3) 0.57839(17) 0.31865(17) 0.0509(11) Uani 1 1 d . . . . .
P1A P -0.0230(3) 0.59164(17) 0.22341(18) 0.0513(11) Uani 1 1 d . . . . .
P2B P 0.1784(3) 0.61795(17) 0.38680(17) 0.0513(11) Uani 1 1 d . . . . .
P2D P -0.5942(3) 0.87788(17) 0.38960(17) 0.0532(11) Uani 1 1 d . . . . .
P2C P -0.3689(3) 0.90724(17) 0.23647(18) 0.0540(12) Uani 1 1 d . . . . .
P1B P 0.1022(4) 0.80653(19) 0.43577(17) 0.0595(12) Uani 1 1 d . . . . .
P2A P -0.1184(3) 0.6452(2) 0.41065(19) 0.0640(13) Uani 1 1 d . . . . .
P1C P -0.2845(4) 0.8390(2) 0.42100(17) 0.0658(14) Uani 1 1 d . . . . .
P4A P -0.0454(4) 0.9224(2) 0.3207(2) 0.0657(14) Uani 1 1 d . . . . .
P3A P -0.0956(4) 0.8677(2) 0.1334(2) 0.0698(15) Uani 1 1 d . . . . .
O7B O 0.0770(7) 0.7279(4) 0.0645(3) 0.050(3) Uani 1 1 d . . . . .
O8D O -0.7114(7) 0.6108(4) 0.1586(4) 0.052(3) Uani 1 1 d . . . . .
H8D H -0.734970 0.611650 0.129806 0.077 Uiso 1 1 calc R U . . .
O1D O -0.4935(7) 0.7161(4) 0.4837(3) 0.040(2) Uani 1 1 d . . . . .
O2D O -0.6311(7) 0.6632(4) 0.4490(4) 0.055(3) Uani 1 1 d . . . . .
O10D O -0.4766(7) 0.7781(4) 0.0667(3) 0.042(2) Uani 1 1 d . . . . .
O9B O 0.0367(8) 0.6649(5) 0.1289(4) 0.059(3) Uani 1 1 d . . . . .
H9B H 0.058410 0.635779 0.133863 0.088 Uiso 1 1 calc R U . . .
O9D O -0.5505(8) 0.5837(4) 0.1934(4) 0.053(3) Uani 1 1 d . . . . .
O7D O -0.5616(8) 0.6191(4) 0.1028(4) 0.052(3) Uani 1 1 d . . . . .
O1B O 0.0726(9) 0.7770(4) 0.4810(4) 0.053(3) Uani 1 1 d . . . . .
O12C O -0.4910(9) 0.5950(4) 0.3427(4) 0.061(3) Uani 1 1 d . . . . .
O9C O -0.1880(7) 0.6495(5) 0.1241(4) 0.061(3) Uani 1 1 d . . . . .
H9C H -0.157288 0.627101 0.139676 0.092 Uiso 1 1 calc R U . . .
O1A O 0.0711(8) 0.6074(4) 0.1971(5) 0.060(3) Uani 1 1 d . . . . .
O8B O 0.2047(7) 0.6675(4) 0.0938(4) 0.054(3) Uani 1 1 d . . . . .
O5B O 0.1300(8) 0.5826(5) 0.3507(5) 0.067(3) Uani 1 1 d . . . . .
O10C O -0.4126(8) 0.5333(4) 0.2827(4) 0.052(3) Uani 1 1 d . . . . .
O3D O -0.4601(9) 0.6527(5) 0.4158(4) 0.061(3) Uani 1 1 d . . . . .
H3D H -0.483113 0.640404 0.389459 0.091 Uiso 1 1 calc R U . . .
O4B O 0.1415(8) 0.6185(4) 0.4391(4) 0.056(3) Uani 1 1 d . . . . .
O6D O -0.5420(9) 0.9109(4) 0.3515(4) 0.064(3) Uani 1 1 d . . . . .
O7C O -0.3304(9) 0.5895(5) 0.1268(4) 0.061(3) Uani 1 1 d . . . . .
O5D O -0.7054(9) 0.8888(4) 0.3856(5) 0.068(4) Uani 1 1 d . . . . .
H5D H -0.734879 0.862604 0.376919 0.102 Uiso 1 1 calc R U . . .
N2C N -0.3480(8) 0.6190(4) 0.2268(5) 0.040(3) Uani 1 1 d . . . . .
O8C O -0.3490(7) 0.6799(4) 0.0982(4) 0.056(3) Uani 1 1 d . . . . .
O10B O 0.1558(7) 0.9180(4) 0.1970(4) 0.053(3) Uani 1 1 d . . . . .
O3A O -0.0090(8) 0.5469(4) 0.2541(4) 0.058(3) Uani 1 1 d . . . . .
O2A O -0.1036(8) 0.5873(5) 0.1854(5) 0.060(3) Uani 1 1 d . . . . .
H2A H -0.080261 0.577044 0.158370 0.091 Uiso 1 1 calc R U . . .
N2D N -0.5574(8) 0.7156(6) 0.1457(4) 0.044(3) Uani 1 1 d . . . . .
N1D N -0.5645(9) 0.7817(5) 0.4033(5) 0.044(3) Uani 1 1 d . . . . .
O8A O -0.2068(9) 0.8654(6) 0.1247(6) 0.088(4) Uani 1 1 d . . . . .
H8A H -0.224305 0.835257 0.122035 0.132 Uiso 1 1 calc R U . . .
O11W O -0.6560(7) 0.7032(5) 0.0316(5) 0.068(4) Uani 1 1 d . . . . .
H11A H -0.693739 0.679107 0.043016 0.102 Uiso 1 1 d R U . . .
H11B H -0.659491 0.699958 -0.000902 0.102 Uiso 1 1 d R U . . .
O11C O -0.3192(9) 0.5734(4) 0.3578(5) 0.061(3) Uani 1 1 d . . . . .
H11C H -0.291499 0.545430 0.355067 0.091 Uiso 1 1 calc R U . . .
O4A O -0.0762(9) 0.6805(5) 0.4491(5) 0.071(4) Uani 1 1 d . . . . .
O11D O -0.6085(8) 0.8361(5) 0.0977(4) 0.063(3) Uani 1 1 d . . . . .
O6B O 0.2898(8) 0.6070(5) 0.3848(6) 0.071(4) Uani 1 1 d . . . . .
H6B H 0.320638 0.634117 0.382279 0.107 Uiso 1 1 calc R U . . .
O4C O -0.3888(9) 0.9464(4) 0.2729(4) 0.062(3) Uani 1 1 d . . . . .
N1B N 0.1434(10) 0.7143(5) 0.4008(5) 0.054(4) Uani 1 1 d . . . . .
O12D O -0.4376(10) 0.8401(5) 0.1350(5) 0.079(4) Uani 1 1 d . . . . .
H12D H -0.463006 0.866543 0.145919 0.119 Uiso 1 1 calc R U . . .
N1A N -0.0714(8) 0.6305(6) 0.3140(6) 0.058(4) Uani 1 1 d . . . . .
O9A O -0.0521(9) 0.8312(6) 0.0972(4) 0.072(4) Uani 1 1 d . . . . .
O2C O -0.3568(9) 0.8123(5) 0.4537(4) 0.075(4) Uani 1 1 d . . . . .
O6C O -0.2886(8) 0.9177(5) 0.2001(5) 0.076(4) Uani 1 1 d . . . . .
H6C H -0.308469 0.911783 0.171150 0.115 Uiso 1 1 calc R U . . .
O5C O -0.4648(8) 0.8933(4) 0.2101(5) 0.071(4) Uani 1 1 d . . . . .
O7W O -0.2409(8) 0.5195(5) 0.2020(5) 0.064(3) Uani 1 1 d . . . . .
H7W H -0.198887 0.535483 0.225234 0.077 Uiso 1 1 calc R U . . .
O6A O -0.0855(10) 0.5922(5) 0.4119(5) 0.073(4) Uani 1 1 d . . . . .
O12B O 0.3101(7) 0.8921(4) 0.1569(5) 0.056(3) Uani 1 1 d . . . . .
H12B H 0.333829 0.876033 0.132932 0.084 Uiso 1 1 calc R U . . .
O11B O 0.1555(9) 0.8850(5) 0.1076(5) 0.067(3) Uani 1 1 d . . . . .
N1C N -0.3223(9) 0.8619(5) 0.3235(5) 0.051(3) Uani 1 1 d . . . . .
O4D O -0.5665(10) 0.8796(5) 0.4435(4) 0.072(4) Uani 1 1 d . . . . .
O3B O 0.0111(10) 0.8360(6) 0.4141(5) 0.079(4) Uani 1 1 d . . . . .
C9C C -0.3500(11) 0.6747(6) 0.2970(6) 0.046(4) Uani 1 1 d . . . . .
H9CA H -0.359012 0.680033 0.331645 0.056 Uiso 1 1 calc R U . . .
N2A N -0.0646(11) 0.8803(7) 0.2309(7) 0.072(5) Uani 1 1 d . . . . .
N2B N 0.1601(9) 0.7874(6) 0.1436(5) 0.052(4) Uani 1 1 d . . . . .
O12W O -0.7054(9) 0.9190(6) 0.2765(6) 0.080(4) Uani 1 1 d D . . . .
H12W H -0.763(8) 0.911(9) 0.288(9) 0.120 Uiso 1 1 d D U . . .
O5A O -0.2315(9) 0.6482(6) 0.4143(5) 0.074(4) Uani 1 1 d . . . . .
H5A H -0.254843 0.654693 0.386169 0.112 Uiso 1 1 calc R U . . .
C1D C -0.5583(10) 0.7324(6) 0.3895(5) 0.040(4) Uani 1 1 d . . . . .
O2B O 0.1844(11) 0.8404(5) 0.4452(5) 0.079(4) Uani 1 1 d . . . . .
H1B H 0.234731 0.823446 0.451347 0.119 Uiso 1 1 calc R U . . .
C7D C -0.5886(10) 0.6910(5) 0.2315(5) 0.038(3) Uani 1 1 d . . . . .
H7D H -0.601770 0.665197 0.254979 0.046 Uiso 1 1 calc R U . . .
C3A C -0.0783(10) 0.7303(6) 0.2807(5) 0.039(4) Uani 1 1 d . . . . .
C3D C -0.5774(10) 0.7554(6) 0.3011(5) 0.042(4) Uani 1 1 d . . . . .
O11A O -0.0044(13) 0.9646(5) 0.2880(5) 0.094(5) Uani 1 1 d . . . . .
O7A O -0.0595(11) 0.9218(5) 0.1342(5) 0.079(4) Uani 1 1 d . . . . .
O6W O -0.2624(11) 1.0100(6) 0.4182(6) 0.092(5) Uani 1 1 d . . . . .
H6WA H -0.250018 1.038898 0.403267 0.138 Uiso 1 1 d R U . . .
H6WB H -0.205734 1.001570 0.431601 0.138 Uiso 1 1 d R U . . .
C9D C -0.5574(10) 0.7757(6) 0.2101(5) 0.038(4) Uani 1 1 d . . . . .
H9D H -0.551401 0.809894 0.219629 0.046 Uiso 1 1 calc R U . . .
C4C C -0.3359(11) 0.8066(7) 0.2541(6) 0.049(4) Uani 1 1 d . . . . .
H4C H -0.340794 0.801611 0.219184 0.059 Uiso 1 1 calc R U . . .
C3C C -0.3262(9) 0.7656(6) 0.2875(6) 0.043(4) Uani 1 1 d . . . . .
C8C C -0.3271(10) 0.7152(5) 0.2656(7) 0.045(4) Uani 1 1 d . . . . .
C8A C -0.0765(10) 0.7820(6) 0.2650(6) 0.041(4) Uani 1 1 d . . . . .
C6C C -0.3208(10) 0.6575(7) 0.1972(5) 0.045(4) Uani 1 1 d . . . . .
C1A C -0.0561(11) 0.6408(6) 0.2668(7) 0.045(4) Uani 1 1 d . . . . .
C8B C 0.1731(9) 0.7593(7) 0.2457(5) 0.042(4) Uani 1 1 d . . . . .
C5C C -0.3380(10) 0.8548(6) 0.2752(6) 0.045(4) Uani 1 1 d . . . . .
C5D C -0.5840(13) 0.8165(6) 0.3700(5) 0.046(4) Uani 1 1 d . . . . .
C3B C 0.1699(10) 0.7431(7) 0.3003(5) 0.043(4) Uani 1 1 d . . . . .
O16W O -0.4855(11) 0.5210(6) 0.1058(5) 0.082(4) Uani 1 1 d . . . . .
H16A H -0.440306 0.508274 0.085020 0.123 Uiso 1 1 d R U . . .
H16B H -0.503663 0.549522 0.090367 0.123 Uiso 1 1 d R U . . .
O5W O 0.0987(13) 0.8888(5) 0.0027(6) 0.107(6) Uani 1 1 d . . . . .
H5WA H 0.097421 0.879216 -0.028948 0.161 Uiso 1 1 d R U . . .
H5WB H 0.156317 0.903940 0.005732 0.161 Uiso 1 1 d R U . . .
C4D C -0.5868(11) 0.8047(6) 0.3187(7) 0.052(4) Uani 1 1 d . . . . .
H4D H -0.595266 0.831185 0.295363 0.063 Uiso 1 1 calc R U . . .
C10D C -0.5457(10) 0.7634(6) 0.1591(5) 0.041(4) Uani 1 1 d . . . . .
C2D C -0.5674(10) 0.7195(7) 0.3402(6) 0.053(4) Uani 1 1 d . . . . .
H2D H -0.566977 0.684836 0.331716 0.063 Uiso 1 1 calc R U . . .
C2B C 0.1781(11) 0.6943(6) 0.3148(6) 0.044(4) Uani 1 1 d . . . . .
H2B H 0.191148 0.668948 0.290840 0.052 Uiso 1 1 calc R U . . .
O3C O -0.1796(10) 0.8144(8) 0.4300(5) 0.110(6) Uani 1 1 d . . . . .
H3C H -0.136028 0.836266 0.425804 0.165 Uiso 1 1 calc R U . . .
O10W O -0.4339(14) 0.6092(6) 0.0185(6) 0.105(5) Uani 1 1 d . . . . .
H10A H -0.381654 0.615224 -0.000175 0.157 Uiso 1 1 d R U . . .
H10B H -0.477819 0.597932 -0.003108 0.157 Uiso 1 1 d R U . . .
C10C C -0.3587(10) 0.6299(6) 0.2785(7) 0.049(4) Uani 1 1 d . . . . .
C7C C -0.3123(10) 0.7046(6) 0.2148(7) 0.048(4) Uani 1 1 d . . . . .
H7C H -0.295994 0.731160 0.192701 0.058 Uiso 1 1 calc R U . . .
O10A O 0.0379(13) 0.9084(5) 0.3588(7) 0.099(5) Uani 1 1 d . . . . .
H10C H 0.026320 0.880019 0.371158 0.149 Uiso 1 1 calc R U . . .
C7B C 0.1860(10) 0.8069(7) 0.2323(5) 0.044(4) Uani 1 1 d . . . . .
H7B H 0.198537 0.831685 0.256911 0.053 Uiso 1 1 calc R U . . .
C1B C 0.1672(10) 0.6812(6) 0.3654(6) 0.045(4) Uani 1 1 d . . . . .
C9B C 0.1573(9) 0.7238(7) 0.2093(6) 0.051(4) Uani 1 1 d . . . . .
H9BA H 0.151783 0.689187 0.217587 0.061 Uiso 1 1 calc R U . . .
O8W O -0.6712(14) 0.7994(7) 0.5168(7) 0.117(6) Uani 1 1 d . . . . .
H8WA H -0.700707 0.831028 0.521565 0.175 Uiso 1 1 d R U . . .
H8WB H -0.677009 0.785523 0.548808 0.175 Uiso 1 1 d R U . . .
C2C C -0.3096(11) 0.7771(6) 0.3380(6) 0.050(4) Uani 1 1 d . . . . .
H2C H -0.299609 0.749999 0.360434 0.060 Uiso 1 1 calc R U . . .
C5B C 0.1352(12) 0.7624(7) 0.3872(6) 0.053(4) Uani 1 1 d . . . . .
O15W O -0.4618(10) 1.0011(6) 0.3599(5) 0.084(4) Uani 1 1 d . . . . .
C4B C 0.1502(12) 0.7780(7) 0.3367(6) 0.058(5) Uani 1 1 d . . . . .
H4B H 0.146574 0.812576 0.328275 0.069 Uiso 1 1 calc R U . . .
C6B C 0.1811(10) 0.8206(7) 0.1819(6) 0.055(5) Uani 1 1 d . . . . .
O131 O 0.2364(11) 0.6874(7) 0.5202(5) 0.099(5) Uani 1 1 d . . . . .
H13A H 0.275565 0.715676 0.510242 0.149 Uiso 1 1 d R U . . .
H13B H 0.237635 0.691664 0.555596 0.149 Uiso 1 1 d R U . . .
O4W O 0.2556(10) 0.8057(5) 0.0254(6) 0.088(5) Uani 1 1 d . . . . .
H4WA H 0.273466 0.828290 -0.003047 0.133 Uiso 1 1 d R U . . .
H4WB H 0.309339 0.815769 0.048915 0.133 Uiso 1 1 d R U . . .
O1W O -0.1713(12) 0.5089(6) 0.3392(10) 0.143(9) Uani 1 1 d G . . . .
H1WA H -0.194471 0.500615 0.310202 0.214 Uiso 1 1 d DG U . . .
H1WB H -0.187713 0.484111 0.358586 0.214 Uiso 1 1 d DG U . . .
C9A C -0.0675(11) 0.8213(6) 0.2977(7) 0.052(4) Uani 1 1 d . . . . .
H9A H -0.065446 0.814646 0.332373 0.062 Uiso 1 1 calc R U . . .
C8D C -0.5775(10) 0.7402(7) 0.2470(6) 0.047(4) Uani 1 1 d . . . . .
C10B C 0.1494(10) 0.7406(6) 0.1574(5) 0.042(4) Uani 1 1 d . . . . .
C6D C -0.5803(11) 0.6794(7) 0.1802(7) 0.059(5) Uani 1 1 d . . . . .
C2A C -0.0607(10) 0.6912(6) 0.2477(6) 0.045(4) Uani 1 1 d . . . . .
H2AA H -0.051830 0.697611 0.213186 0.055 Uiso 1 1 calc R U . . .
C1C C -0.3070(11) 0.8238(7) 0.3563(7) 0.053(4) Uani 1 1 d . . . . .
C10A C -0.0614(13) 0.8692(7) 0.2816(6) 0.055(4) Uani 1 1 d . . . . .
C4A C -0.0935(11) 0.7149(7) 0.3328(6) 0.053(4) Uani 1 1 d . . . . .
H4A H -0.106168 0.740105 0.356975 0.064 Uiso 1 1 calc R U . . .
C6A C -0.0787(12) 0.8429(8) 0.1985(6) 0.056(5) Uani 1 1 d . . . . .
C7A C -0.0860(11) 0.7961(6) 0.2141(7) 0.052(4) Uani 1 1 d . . . . .
H7A H -0.098217 0.770600 0.190205 0.062 Uiso 1 1 calc R U . . .
C5A C -0.0904(11) 0.6683(6) 0.3471(8) 0.057(5) Uani 1 1 d . . . . .
O9W O -0.5229(16) 0.8790(7) 0.5437(6) 0.126(7) Uani 1 1 d . . . . .
H9WA H -0.528683 0.870530 0.576237 0.189 Uiso 1 1 d R U . . .
H9WB H -0.580092 0.894909 0.537433 0.189 Uiso 1 1 d R U . . .
O1C O -0.289(2) 0.8955(7) 0.4236(6) 0.156(10) Uani 1 1 d . . . . .
O2W O 0.0807(15) 1.0066(6) 0.1245(7) 0.124(6) Uani 1 1 d . . . . .
H2WA H 0.071628 1.040549 0.125752 0.185 Uiso 1 1 d R U . . .
H2WB H 0.147103 1.003851 0.122195 0.185 Uiso 1 1 d R U . . .
O13W O -0.5972(18) 0.9764(7) 0.1915(8) 0.152(9) Uani 1 1 d . . . . .
O12A O -0.1391(10) 0.9360(7) 0.3441(7) 0.113(6) Uani 1 1 d . . . . .
O14W O -0.6892(17) 1.0226(6) 0.3074(12) 0.198(14) Uani 1 1 d . . . . .
O3WB O 0.107(4) 0.6122(14) 0.5505(17) 0.095(7) Uani 0.37(2) 1 d . U P A 2
H3WA H 0.106654 0.623454 0.582270 0.142 Uiso 0.37(2) 1 d R U P A 2
H3WB H 0.168991 0.600395 0.546954 0.142 Uiso 0.37(2) 1 d R U P A 2
O3WA O 0.007(2) 0.6092(8) 0.5228(10) 0.095(7) Uani 0.63(2) 1 d . U P A 1
H3WC H 0.017318 0.574071 0.501422 0.142 Uiso 0.63(2) 1 d R U P A 1
H3WD H 0.037787 0.593890 0.558163 0.142 Uiso 0.63(2) 1 d R U P A 1

loop_
_atom_site_aniso_label
_atom_site_aniso_U_11
_atom_site_aniso_U_22
_atom_site_aniso_U_33
_atom_site_aniso_U_23
_atom_site_aniso_U_13
_atom_site_aniso_U_12
Ca8 0.0362(16) 0.062(2) 0.0365(17) 0.0009(15) 0.0039(13) 0.0042(15)
Ca7 0.058(2) 0.055(2) 0.0351(18) 0.0056(16) -0.0062(14) -0.0034(16)
Ca4 0.0491(19) 0.062(2) 0.0406(19) -0.0023(16) -0.0075(14) 0.0059(16)
Ca3 0.060(2) 0.064(2) 0.045(2) -0.0007(17) 0.0132(16) -0.0088(18)
Ca6 0.0420(18) 0.057(2) 0.062(2) 0.0066(18) -0.0035(15) -0.0028(15)
P1D 0.040(2) 0.052(2) 0.030(2) 0.0028(18) -0.0023(16) -0.0028(18)
Ca1 0.054(2) 0.061(2) 0.097(3) 0.003(2) -0.003(2) -0.0111(18)
Ca2 0.062(2) 0.063(2) 0.091(3) -0.005(2) 0.005(2) 0.018(2)
P4B 0.033(2) 0.056(3) 0.043(2) -0.003(2) -0.0025(17) 0.0025(18)
P4D 0.053(3) 0.066(3) 0.033(2) 0.001(2) 0.0090(18) 0.003(2)
Ca9 0.051(2) 0.077(3) 0.083(3) 0.014(2) -0.0009(19) -0.0035(19)
P3D 0.033(2) 0.054(3) 0.053(3) 0.004(2) -0.0026(18) 0.0025(18)
Ca5 0.079(3) 0.059(2) 0.085(3) -0.007(2) -0.002(2) 0.002(2)
P3B 0.050(2) 0.057(3) 0.047(3) -0.007(2) -0.0003(19) -0.001(2)
P3C 0.037(2) 0.062(3) 0.049(3) 0.006(2) 0.0039(18) 0.004(2)
P4C 0.042(2) 0.054(3) 0.056(3) -0.002(2) 0.0062(19) -0.0050(19)
P1A 0.038(2) 0.052(3) 0.065(3) -0.010(2) -0.0045(19) 0.0018(19)
P2B 0.044(2) 0.060(3) 0.050(3) 0.000(2) -0.0001(19) -0.008(2)
P2D 0.059(3) 0.050(3) 0.051(3) 0.009(2) 0.005(2) -0.002(2)
P2C 0.042(2) 0.052(3) 0.069(3) 0.010(2) -0.005(2) -0.0006(19)
P1B 0.072(3) 0.065(3) 0.042(3) -0.002(2) 0.009(2) -0.011(3)
P2A 0.048(3) 0.082(4) 0.062(3) 0.000(3) 0.003(2) -0.013(2)
P1C 0.075(3) 0.078(4) 0.044(3) 0.005(3) -0.007(2) -0.028(3)
P4A 0.067(3) 0.063(3) 0.067(3) -0.006(3) -0.009(2) 0.008(2)
P3A 0.055(3) 0.089(4) 0.065(3) -0.007(3) 0.004(2) 0.025(3)
O7B 0.051(6) 0.076(8) 0.023(5) -0.012(5) -0.015(4) 0.015(6)
O8D 0.028(5) 0.049(6) 0.077(8) 0.002(6) -0.002(5) -0.006(5)
O1D 0.045(6) 0.045(6) 0.029(5) -0.010(5) -0.006(4) -0.009(5)
O2D 0.039(6) 0.072(8) 0.055(7) 0.002(6) -0.010(5) -0.011(5)
O10D 0.039(6) 0.052(6) 0.035(6) 0.000(5) 0.016(4) 0.002(5)
O9B 0.046(6) 0.073(8) 0.058(7) -0.003(7) -0.004(5) -0.021(6)
O9D 0.054(7) 0.040(6) 0.065(7) 0.015(5) -0.007(5) 0.016(5)
O7D 0.049(6) 0.054(7) 0.052(7) 0.003(5) -0.001(5) 0.001(5)
O1B 0.079(8) 0.054(7) 0.027(6) 0.006(5) 0.011(5) -0.014(6)
O12C 0.063(8) 0.048(7) 0.072(8) 0.003(6) 0.022(6) 0.002(6)
O9C 0.028(5) 0.099(10) 0.057(7) 0.001(7) 0.013(5) 0.013(6)
O1A 0.039(6) 0.066(8) 0.077(8) 0.002(6) 0.018(6) -0.005(6)
O8B 0.038(6) 0.077(8) 0.049(6) -0.014(6) 0.000(5) 0.017(5)
O5B 0.048(7) 0.075(8) 0.079(9) -0.019(7) -0.014(6) -0.012(6)
O10C 0.054(7) 0.046(6) 0.055(7) -0.001(5) 0.017(5) -0.014(5)
O3D 0.076(8) 0.059(7) 0.047(7) -0.001(6) 0.009(6) 0.026(6)
O4B 0.056(7) 0.051(7) 0.061(7) -0.001(6) 0.011(6) 0.002(6)
O6D 0.072(8) 0.055(7) 0.065(8) 0.013(6) -0.004(6) -0.016(6)
O7C 0.060(7) 0.067(8) 0.056(7) 0.009(6) 0.011(6) -0.007(6)
O5D 0.068(8) 0.047(7) 0.090(10) 0.018(7) 0.018(7) 0.003(6)
N2C 0.035(7) 0.040(7) 0.046(8) 0.002(6) 0.012(5) -0.004(6)
O8C 0.042(6) 0.080(8) 0.045(6) 0.027(6) -0.004(5) 0.018(6)
O10B 0.033(6) 0.076(8) 0.050(7) -0.004(6) 0.012(5) 0.012(5)
O3A 0.048(6) 0.053(7) 0.072(8) -0.019(6) 0.002(6) -0.002(5)
O2A 0.049(7) 0.058(7) 0.074(8) -0.012(7) 0.002(6) 0.007(6)
N2D 0.031(6) 0.082(10) 0.021(6) 0.009(7) 0.014(5) 0.009(6)
N1D 0.043(7) 0.050(8) 0.040(8) -0.010(7) 0.009(6) 0.009(6)
O8A 0.053(8) 0.125(12) 0.086(10) 0.024(11) 0.003(7) 0.017(8)
O11W 0.033(6) 0.105(10) 0.065(8) 0.007(7) -0.006(5) -0.019(6)
O11C 0.059(7) 0.046(7) 0.077(8) 0.000(6) -0.009(6) -0.001(6)
O4A 0.063(8) 0.073(9) 0.077(9) 0.000(7) -0.001(7) -0.019(7)
O11D 0.057(7) 0.075(8) 0.058(7) 0.013(6) 0.017(6) 0.026(6)
O6B 0.037(6) 0.073(8) 0.104(10) -0.001(8) 0.020(7) 0.006(6)
O4C 0.065(8) 0.056(7) 0.066(8) -0.010(6) 0.002(6) 0.004(6)
N1B 0.050(8) 0.057(9) 0.055(9) -0.003(8) 0.008(7) -0.003(7)
O12D 0.100(10) 0.084(10) 0.054(8) -0.014(7) 0.020(7) -0.055(8)
N1A 0.012(6) 0.076(11) 0.086(12) 0.033(9) -0.001(6) -0.006(6)
O9A 0.052(7) 0.124(11) 0.041(7) 0.003(7) 0.014(5) 0.040(7)
O2C 0.074(9) 0.102(10) 0.051(7) 0.035(7) -0.002(6) -0.027(8)
O6C 0.044(7) 0.081(9) 0.104(10) 0.046(9) 0.039(7) 0.013(6)
O5C 0.052(7) 0.053(7) 0.109(11) 0.004(7) -0.030(7) -0.005(6)
O7W 0.052(7) 0.068(8) 0.072(8) 0.008(7) -0.016(6) 0.011(6)
O6A 0.071(9) 0.060(8) 0.089(10) 0.000(7) 0.022(7) -0.013(7)
O12B 0.033(6) 0.059(7) 0.076(9) -0.011(6) 0.008(5) -0.004(5)
O11B 0.066(8) 0.066(8) 0.069(8) -0.013(7) -0.007(6) -0.007(6)
N1C 0.037(7) 0.054(8) 0.060(10) -0.013(8) 0.008(6) -0.014(6)
O4D 0.102(10) 0.066(8) 0.049(8) -0.003(6) -0.003(7) 0.000(7)
O3B 0.083(10) 0.097(10) 0.056(8) 0.007(7) 0.006(7) 0.020(8)
C9C 0.042(9) 0.058(11) 0.039(9) 0.007(8) -0.008(7) -0.011(8)
N2A 0.046(9) 0.087(12) 0.084(13) 0.006(10) 0.008(8) 0.018(8)
N2B 0.027(6) 0.071(10) 0.057(9) -0.015(8) 0.008(6) -0.004(6)
O12W 0.046(7) 0.098(11) 0.097(10) -0.006(8) -0.001(7) -0.021(7)
O5A 0.062(8) 0.080(9) 0.081(9) -0.006(8) 0.019(7) -0.022(7)
C1D 0.029(7) 0.065(11) 0.026(8) 0.014(8) 0.007(6) -0.003(7)
O2B 0.093(10) 0.081(9) 0.064(9) -0.029(8) 0.037(8) -0.033(8)
C7D 0.046(8) 0.036(8) 0.032(8) -0.001(7) -0.010(6) -0.007(7)
C3A 0.028(7) 0.059(10) 0.030(8) -0.025(7) -0.001(6) 0.007(7)
C3D 0.024(7) 0.072(11) 0.030(8) 0.011(8) 0.002(6) 0.006(7)
O11A 0.157(15) 0.045(7) 0.078(10) 0.007(7) -0.002(9) 0.046(9)
O7A 0.094(10) 0.066(9) 0.078(9) 0.009(7) 0.022(8) 0.009(8)
O6W 0.097(11) 0.074(9) 0.105(12) 0.010(9) 0.027(9) -0.013(8)
C9D 0.036(8) 0.064(10) 0.015(7) 0.011(7) -0.003(6) 0.006(7)
C4C 0.034(8) 0.078(13) 0.036(9) 0.024(9) 0.002(6) -0.005(8)
C3C 0.013(6) 0.056(10) 0.061(11) 0.010(9) -0.007(6) -0.003(6)
C8C 0.032(8) 0.032(8) 0.070(12) -0.005(8) 0.004(7) 0.017(6)
C8A 0.026(7) 0.044(9) 0.054(10) -0.012(8) 0.000(7) 0.004(6)
C6C 0.034(8) 0.072(12) 0.030(8) 0.014(8) -0.007(6) 0.019(8)
C1A 0.036(8) 0.038(9) 0.062(12) -0.015(8) -0.007(7) -0.007(7)
C8B 0.024(7) 0.075(12) 0.026(8) -0.010(8) -0.009(6) -0.005(7)
C5C 0.033(8) 0.054(10) 0.048(10) 0.019(9) -0.002(7) -0.013(7)
C5D 0.076(11) 0.050(9) 0.011(7) 0.012(7) 0.003(7) 0.010(8)
C3B 0.031(8) 0.074(12) 0.025(8) -0.008(8) -0.001(6) -0.001(7)
O16W 0.092(10) 0.088(10) 0.067(9) -0.026(8) 0.010(7) -0.008(8)
O5W 0.140(15) 0.064(9) 0.118(13) 0.001(9) -0.061(11) -0.008(9)
C4D 0.047(9) 0.035(9) 0.076(13) 0.024(9) -0.015(8) 0.000(7)
C10D 0.039(8) 0.048(10) 0.035(9) -0.001(7) -0.012(6) 0.004(7)
C2D 0.032(8) 0.086(13) 0.040(10) 0.013(9) -0.017(7) -0.002(8)
C2B 0.045(9) 0.041(9) 0.045(10) -0.002(8) -0.003(7) 0.003(7)
O3C 0.056(8) 0.22(2) 0.053(8) 0.035(10) -0.013(6) -0.043(10)
O10W 0.127(14) 0.100(12) 0.087(11) -0.021(9) 0.036(10) -0.007(11)
C10C 0.021(7) 0.032(8) 0.095(14) 0.017(9) -0.004(8) -0.007(6)
C7C 0.030(8) 0.046(10) 0.068(12) 0.011(9) 0.010(7) 0.000(7)
O10A 0.120(13) 0.055(8) 0.123(13) -0.012(9) -0.063(10) 0.003(8)
C7B 0.036(8) 0.085(13) 0.012(7) 0.005(8) -0.002(6) 0.013(8)
C1B 0.030(8) 0.067(11) 0.040(9) 0.014(8) 0.007(6) -0.007(7)
C9B 0.020(7) 0.093(13) 0.039(9) 0.004(9) -0.005(6) 0.013(8)
O8W 0.128(15) 0.106(13) 0.116(14) 0.001(10) 0.070(12) 0.011(11)
C2C 0.045(9) 0.049(10) 0.056(11) 0.028(9) -0.008(8) -0.003(8)
C5B 0.051(10) 0.073(13) 0.036(9) 0.008(9) 0.009(7) -0.010(9)
O15W 0.067(9) 0.100(11) 0.084(10) -0.024(8) 0.014(7) -0.010(8)
C4B 0.044(9) 0.073(12) 0.056(11) 0.003(10) 0.015(8) -0.019(9)
C6B 0.021(7) 0.086(13) 0.057(11) -0.026(10) 0.003(7) -0.015(8)
O131 0.087(11) 0.145(15) 0.065(9) 0.007(9) 0.017(8) 0.002(10)
O4W 0.072(9) 0.092(10) 0.101(11) 0.017(9) 0.036(8) -0.006(8)
O1W 0.057(10) 0.086(12) 0.29(3) -0.061(15) 0.052(14) -0.010(9)
C9A 0.032(8) 0.042(9) 0.082(13) -0.009(9) 0.006(8) 0.000(7)
C8D 0.033(8) 0.068(11) 0.041(9) 0.013(9) -0.002(7) 0.015(8)
C10B 0.034(8) 0.059(11) 0.033(9) -0.026(8) -0.014(6) 0.000(7)
C6D 0.032(8) 0.067(12) 0.079(13) 0.025(10) 0.000(8) -0.005(8)
C2A 0.020(7) 0.064(11) 0.052(10) -0.019(9) 0.003(6) 0.001(7)
C1C 0.036(8) 0.054(11) 0.070(12) 0.029(10) -0.013(8) 0.003(8)
C10A 0.068(11) 0.064(12) 0.032(9) -0.014(9) -0.018(8) 0.004(9)
C4A 0.028(8) 0.075(13) 0.056(11) -0.014(10) 0.016(7) -0.002(8)
C6A 0.046(10) 0.083(14) 0.040(10) 0.007(10) 0.016(8) 0.023(9)
C7A 0.037(9) 0.047(10) 0.071(13) -0.009(9) -0.003(8) 0.006(7)
C5A 0.031(8) 0.040(10) 0.099(15) 0.006(10) 0.010(9) 0.016(7)
O9W 0.18(2) 0.115(14) 0.080(11) 0.016(10) -0.013(11) 0.035(13)
O1C 0.29(3) 0.120(15) 0.061(10) 0.007(10) -0.006(13) -0.110(17)
O2W 0.136(16) 0.087(12) 0.147(16) 0.031(11) 0.034(13) 0.012(11)
O13W 0.20(2) 0.110(14) 0.147(17) 0.018(13) -0.055(15) -0.088(15)
O12A 0.048(8) 0.156(16) 0.135(14) -0.033(12) -0.014(8) -0.005(9)
O14W 0.156(19) 0.060(10) 0.38(4) -0.068(16) 0.15(2) -0.038(12)
O3WB 0.115(17) 0.052(10) 0.117(17) 0.012(11) 0.043(14) 0.016(13)
O3WA 0.115(17) 0.052(10) 0.117(17) 0.012(11) 0.043(14) 0.016(13)

loop_
_atom_type_symbol
_atom_type_description
_atom_type_scat_dispersion_real
_atom_type_scat_dispersion_imag
_atom_type_scat_source
C C 0.0181 0.0091 'International Tables Vol C Tables 4.2.6.8 and 6.1.1.4'
H H 0.0000 0.0000 'International Tables Vol C Tables 4.2.6.8 and 6.1.1.4'
Ca Ca 0.3641 1.2855 'International Tables Vol C Tables 4.2.6.8 and 6.1.1.4'
N N 0.0311 0.0180 'International Tables Vol C Tables 4.2.6.8 and 6.1.1.4'
O O 0.0492 0.0322 'International Tables Vol C Tables 4.2.6.8 and 6.1.1.4'
P P 0.2955 0.4335 'International Tables Vol C Tables 4.2.6.8 and 6.1.1.4'

loop_
_exptl_crystal_face_index_h
_exptl_crystal_face_index_k
_exptl_crystal_face_index_l
_exptl_crystal_face_perp_dist
0 0 -1 0.0138
0 0 1 0.0197
0 1 0 0.0152
0 1 2 0.0169
1 -2 1 0.1124
-1 2 -1 0.0871
-2 -1 0 0.1151
2 1 0 0.1481
0 -2 1 0.0144
0 -17 -4 0.0078

loop_
_geom_angle_atom_site_label_1
_geom_angle_atom_site_label_2
_geom_angle_atom_site_label_3
_geom_angle
_geom_angle_site_symmetry_1
_geom_angle_site_symmetry_3
_geom_angle_publ_flag
P4D Ca8 Ca3 57.61(14) . 4_575 ?
P4D Ca8 P3D 97.91(16) . . ?
P4D Ca8 P3C 99.36(15) . . ?
P4D Ca8 P1B 113.04(15) . 4_575 ?
P3D Ca8 Ca3 155.12(13) . 4_575 ?
P3D Ca8 P3C 72.30(12) . . ?
P3C Ca8 Ca3 113.17(13) . 4_575 ?
P1B Ca8 Ca3 55.43(12) 4_575 4_575 ?
P1B Ca8 P3D 148.79(16) 4_575 . ?
P1B Ca8 P3C 105.10(14) 4_575 . ?
O10D Ca8 Ca3 36.4(2) . 4_575 ?
O10D Ca8 P4D 21.6(2) . . ?
O10D Ca8 P3D 119.4(3) . . ?
O10D Ca8 P3C 103.3(3) . . ?
O10D Ca8 P1B 91.7(2) . 4_575 ?
O10D Ca8 O7D 139.1(4) . . ?
O10D Ca8 O1B 71.7(3) . 4_575 ?
O10D Ca8 N2D 71.3(4) . . ?
O10D Ca8 O10W 148.6(5) . . ?
O7D Ca8 Ca3 170.8(3) . 4_575 ?
O7D Ca8 P4D 117.5(3) . . ?
O7D Ca8 P3D 20.0(3) . . ?
O7D Ca8 P3C 74.5(3) . . ?
O7D Ca8 P1B 128.8(3) . 4_575 ?
O7D Ca8 O1B 148.4(4) . 4_575 ?
O7D Ca8 N2D 68.0(4) . . ?
O7D Ca8 O10W 71.0(5) . . ?
O1B Ca8 Ca3 35.5(3) 4_575 4_575 ?
O1B Ca8 P4D 93.1(3) 4_575 . ?
O1B Ca8 P3D 168.3(3) 4_575 . ?
O1B Ca8 P3C 109.7(3) 4_575 . ?
O1B Ca8 P1B 19.9(3) 4_575 4_575 ?
O1B Ca8 N2D 143.0(4) 4_575 . ?
O1B Ca8 O10W 80.4(4) 4_575 . ?
O8C Ca8 Ca3 96.8(3) . 4_575 ?
O8C Ca8 P4D 89.4(3) . . ?
O8C Ca8 P3D 86.5(3) . . ?
O8C Ca8 P3C 16.4(3) . . ?
O8C Ca8 P1B 97.4(3) . 4_575 ?
O8C Ca8 O10D 89.2(4) . . ?
O8C Ca8 O7D 90.7(4) . . ?
O8C Ca8 O1B 97.5(4) . 4_575 ?
O8C Ca8 N2D 83.9(4) . . ?
O8C Ca8 O11W 168.7(4) . . ?
O8C Ca8 O10W 80.0(6) . . ?
N2D Ca8 Ca3 107.5(4) . 4_575 ?
N2D Ca8 P4D 49.9(3) . . ?
N2D Ca8 P3D 48.1(3) . . ?
N2D Ca8 P3C 80.7(3) . . ?
N2D Ca8 P1B 163.0(4) . 4_575 ?
O11W Ca8 Ca3 87.4(3) . 4_575 ?
O11W Ca8 P4D 84.0(3) . . ?
O11W Ca8 P3D 85.4(3) . . ?
O11W Ca8 P3C 157.7(3) . . ?
O11W Ca8 P1B 93.6(3) . 4_575 ?
O11W Ca8 O10D 88.0(4) . . ?
O11W Ca8 O7D 84.3(4) . . ?
O11W Ca8 O1B 92.0(4) . 4_575 ?
O11W Ca8 N2D 84.9(4) . . ?
O11W Ca8 O10W 107.7(6) . . ?
O10W Ca8 Ca3 115.4(4) . 4_575 ?
O10W Ca8 P4D 166.7(5) . . ?
O10W Ca8 P3D 89.5(4) . . ?
O10W Ca8 P3C 72.3(5) . . ?
O10W Ca8 P1B 61.0(4) . 4_575 ?
O10W Ca8 N2D 135.5(5) . . ?
P1D Ca7 Ca4 58.57(14) . 4_576 ?
P1D Ca7 P4B 113.41(14) . 4_576 ?
P1D Ca7 P2D 97.92(16) . . ?
P4B Ca7 Ca4 54.85(11) 4_576 4_576 ?
P4B Ca7 P2D 148.19(16) 4_576 . ?
P2D Ca7 Ca4 155.78(13) . 4_576 ?
O7B Ca7 Ca4 34.7(3) 4_576 4_576 ?
O7B Ca7 P1D 93.3(3) 4_576 . ?
O7B Ca7 P4B 20.2(3) 4_576 4_576 ?
O7B Ca7 P2D 167.8(3) 4_576 . ?
O7B Ca7 N1D 143.3(4) 4_576 . ?
O7B Ca7 O4D 149.0(4) 4_576 . ?
O7B Ca7 O9W 82.4(5) 4_576 . ?
O1D Ca7 Ca4 36.5(2) . 4_576 ?
O1D Ca7 P1D 22.1(2) . . ?
O1D Ca7 P4B 91.3(2) . 4_576 ?
O1D Ca7 P2D 119.9(3) . . ?
O1D Ca7 O7B 71.2(4) . 4_576 ?
O1D Ca7 N1D 72.6(4) . . ?
O1D Ca7 O4D 139.9(4) . . ?
O1D Ca7 O8W 90.7(5) . . ?
O1D Ca7 O9W 148.7(5) . . ?
N1D Ca7 Ca4 108.8(3) . 4_576 ?
N1D Ca7 P1D 50.7(3) . . ?
N1D Ca7 P4B 162.5(3) . 4_576 ?
N1D Ca7 P2D 47.3(3) . . ?
O2C Ca7 Ca4 88.3(4) . 4_576 ?
O2C Ca7 P1D 90.2(4) . . ?
O2C Ca7 P4B 88.7(3) . 4_576 ?
O2C Ca7 P2D 85.8(3) . . ?
O2C Ca7 O7B 89.2(4) . 4_576 ?
O2C Ca7 O1D 89.7(5) . . ?
O2C Ca7 N1D 84.5(4) . . ?
O2C Ca7 O4D 90.9(5) . . ?
O2C Ca7 O8W 170.5(6) . . ?
O2C Ca7 O9W 106.7(6) . . ?
O4D Ca7 Ca4 176.3(3) . 4_576 ?
O4D Ca7 P1D 117.8(3) . . ?
O4D Ca7 P4B 128.8(3) . 4_576 ?
O4D Ca7 P2D 20.5(3) . . ?
O4D Ca7 N1D 67.5(4) . . ?
O8W Ca7 Ca4 97.7(5) . 4_576 ?
O8W Ca7 P1D 86.7(4) . . ?
O8W Ca7 P4B 100.8(5) . 4_576 ?
O8W Ca7 P2D 85.7(5) . . ?
O8W Ca7 O7B 99.9(6) . 4_576 ?
O8W Ca7 N1D 86.5(6) . . ?
O8W Ca7 O4D 82.6(6) . . ?
O8W Ca7 O9W 77.4(7) . . ?
O9W Ca7 Ca4 115.8(4) . 4_576 ?
O9W Ca7 P1D 162.4(5) . . ?
O9W Ca7 P4B 63.4(4) . 4_576 ?
O9W Ca7 P2D 88.3(4) . . ?
O9W Ca7 N1D 134.0(5) . . ?
O9W Ca7 O4D 67.9(5) . . ?
P4B Ca4 Ca7 57.16(14) . 4_675 ?
O7B Ca4 Ca7 36.1(2) . 4_675 ?
O7B Ca4 P4B 21.1(2) . . ?
O7B Ca4 O1D 71.7(3) . 4_675 ?
O7B Ca4 O11B 136.8(4) . . ?
O7B Ca4 N2B 70.7(4) . . ?
O7B Ca4 O5W 148.3(5) . . ?
O7B Ca4 O4W 90.2(4) . . ?
O1D Ca4 Ca7 35.6(2) 4_675 4_675 ?
O1D Ca4 P4B 92.8(3) 4_675 . ?
O1D Ca4 O11B 151.4(4) 4_675 . ?
O1D Ca4 N2B 142.1(4) 4_675 . ?
O9A Ca4 Ca7 94.4(4) . 4_675 ?
O9A Ca4 P4B 93.8(4) . . ?
O9A Ca4 O7B 93.6(5) . . ?
O9A Ca4 O1D 91.8(4) . 4_675 ?
O9A Ca4 O11B 84.6(5) . . ?
O9A Ca4 N2B 86.4(4) . . ?
O9A Ca4 O5W 99.8(6) . . ?
O9A Ca4 O4W 170.9(5) . . ?
O11B Ca4 Ca7 172.8(3) . 4_675 ?
O11B Ca4 P4B 115.7(3) . . ?
O11B Ca4 N2B 66.1(4) . . ?
N2B Ca4 Ca7 106.7(4) . 4_675 ?
N2B Ca4 P4B 49.7(3) . . ?
O5W Ca4 Ca7 113.7(4) . 4_675 ?
O5W Ca4 P4B 164.5(5) . . ?
O5W Ca4 O1D 79.3(4) . 4_675 ?
O5W Ca4 O11B 73.5(5) . . ?
O5W Ca4 N2B 138.4(5) . . ?
O4W Ca4 Ca7 93.6(4) . 4_675 ?
O4W Ca4 P4B 86.9(4) . . ?
O4W Ca4 O1D 97.2(5) . 4_675 ?
O4W Ca4 O11B 87.0(5) . . ?
O4W Ca4 N2B 87.1(5) . . ?
O4W Ca4 O5W 81.0(6) . . ?
P4D Ca3 Ca8 55.16(11) 4_676 4_676 ?
P4D Ca3 P2A 106.56(15) 4_676 . ?
P1B Ca3 Ca8 57.17(15) . 4_676 ?
P1B Ca3 P4D 112.33(15) . 4_676 ?
P1B Ca3 P2A 97.87(16) . . ?
P2A Ca3 Ca8 111.80(14) . 4_676 ?
O10D Ca3 Ca8 35.7(2) 4_676 4_676 ?
O10D Ca3 P4D 19.9(3) 4_676 4_676 ?
O10D Ca3 P1B 92.7(3) 4_676 . ?
O10D Ca3 P2A 114.0(3) 4_676 . ?
O10D Ca3 O4B 149.4(4) 4_676 . ?
O10D Ca3 N1B 142.7(4) 4_676 . ?
O10D Ca3 O3WB 76.7(9) 4_676 . ?
O10D Ca3 O3WA 82.2(6) 4_676 . ?
O1B Ca3 Ca8 36.4(2) . 4_676 ?
O1B Ca3 P4D 91.6(3) . 4_676 ?
O1B Ca3 P1B 20.8(2) . . ?
O1B Ca3 P2A 105.2(3) . . ?
O1B Ca3 O10D 71.9(3) . 4_676 ?
O1B Ca3 O4B 136.8(4) . . ?
O1B Ca3 N1B 71.0(4) . . ?
O1B Ca3 O3WB 143.6(10) . . ?
O1B Ca3 O3WA 149.3(6) . . ?
O4B Ca3 Ca8 171.3(3) . 4_676 ?
O4B Ca3 P4D 130.9(3) . 4_676 ?
O4B Ca3 P1B 116.3(3) . . ?
O4B Ca3 P2A 73.7(3) . . ?
O4B Ca3 N1B 66.2(4) . . ?
O4B Ca3 O3WB 72.7(9) . . ?
O4B Ca3 O3WA 72.6(6) . . ?
O4A Ca3 Ca8 94.2(4) . 4_676 ?
O4A Ca3 P4D 95.5(3) . 4_676 ?
O4A Ca3 P1B 89.7(3) . . ?
O4A Ca3 P2A 17.7(3) . . ?
O4A Ca3 O10D 98.9(4) . 4_676 ?
O4A Ca3 O1B 92.1(5) . . ?
O4A Ca3 O4B 91.4(5) . . ?
O4A Ca3 N1B 86.8(5) . . ?
O4A Ca3 O131 172.9(6) . . ?
O4A Ca3 O3WB 110.9(11) . . ?
O4A Ca3 O3WA 75.7(8) . . ?
N1B Ca3 Ca8 107.4(4) . 4_676 ?
N1B Ca3 P4D 162.5(4) . 4_676 ?
N1B Ca3 P1B 50.3(3) . . ?
N1B Ca3 P2A 80.3(3) . . ?
N1B Ca3 O3WB 135.5(9) . . ?
O131 Ca3 Ca8 92.9(4) . 4_676 ?
O131 Ca3 P4D 89.1(4) . 4_676 ?
O131 Ca3 P1B 93.6(4) . . ?
O131 Ca3 P2A 155.2(4) . . ?
O131 Ca3 O10D 87.2(5) . 4_676 ?
O131 Ca3 O1B 93.2(5) . . ?
O131 Ca3 O4B 81.5(5) . . ?
O131 Ca3 N1B 90.5(5) . . ?
O131 Ca3 O3WB 66.9(11) . . ?
O131 Ca3 O3WA 101.8(8) . . ?
O3WB Ca3 P1B 157.9(11) . . ?
O3WB Ca3 P2A 104.1(11) . . ?
O3WA Ca3 Ca8 115.3(5) . 4_676 ?
O3WA Ca3 P4D 62.4(6) . 4_676 ?
O3WA Ca3 P1B 163.5(6) . . ?
O3WA Ca3 P2A 70.4(7) . . ?
O3WA Ca3 N1B 134.5(7) . . ?
P3D Ca6 Ca2 103.08(14) . 2_445 ?
P3D Ca6 P3C 73.64(14) . . ?
P3C Ca6 Ca2 155.31(15) . 2_445 ?
P4A Ca6 Ca2 59.84(14) 2_445 2_445 ?
P4A Ca6 P3D 115.36(17) 2_445 . ?
P4A Ca6 P3C 144.17(18) 2_445 . ?
O9D Ca6 Ca2 84.7(3) . 2_445 ?
O9D Ca6 P3D 19.2(3) . . ?
O9D Ca6 P3C 88.2(3) . . ?
O9D Ca6 P4A 110.4(3) . 2_445 ?
O9D Ca6 O10C 88.8(4) . . ?
O9D Ca6 O7C 96.5(4) . . ?
O9D Ca6 N2C 79.8(4) . . ?
O9D Ca6 O7W 158.7(5) . . ?
O9D Ca6 O11A 90.3(5) . 2_445 ?
O9D Ca6 O16W 77.5(5) . . ?
O9D Ca6 O12A 133.3(4) . 2_445 ?
O10C Ca6 Ca2 36.4(2) . 2_445 ?
O10C Ca6 P3D 106.8(3) . . ?
O10C Ca6 P3C 120.0(3) . . ?
O10C Ca6 P4A 91.6(3) . 2_445 ?
O10C Ca6 N2C 70.3(4) . . ?
O10C Ca6 O16W 150.6(4) . . ?
O10C Ca6 O12A 104.9(4) . 2_445 ?
O7C Ca6 Ca2 174.4(3) . 2_445 ?
O7C Ca6 P3D 78.7(3) . . ?
O7C Ca6 P3C 19.9(3) . . ?
O7C Ca6 P4A 124.4(3) . 2_445 ?
O7C Ca6 O10C 138.0(4) . . ?
O7C Ca6 N2C 69.7(4) . . ?
O7C Ca6 O16W 70.2(4) . . ?
O7C Ca6 O12A 101.3(5) . 2_445 ?
N2C Ca6 Ca2 105.2(3) . 2_445 ?
N2C Ca6 P3D 80.3(3) . . ?
N2C Ca6 P3C 50.2(3) . . ?
N2C Ca6 P4A 159.5(3) . 2_445 ?
N2C Ca6 O16W 130.7(5) . . ?
N2C Ca6 O12A 146.9(4) . 2_445 ?
O7W Ca6 Ca2 99.3(3) . 2_445 ?
O7W Ca6 P3D 152.7(3) . . ?
O7W Ca6 P3C 79.5(3) . . ?
O7W Ca6 P4A 89.4(3) . 2_445 ?
O7W Ca6 O10C 82.6(4) . . ?
O7W Ca6 O7C 77.6(4) . . ?
O7W Ca6 N2C 78.9(4) . . ?
O7W Ca6 O16W 118.4(5) . . ?
O7W Ca6 O12A 68.0(4) . 2_445 ?
O11A Ca6 Ca2 36.3(3) 2_445 2_445 ?
O11A Ca6 P3D 101.9(5) 2_445 . ?
O11A Ca6 P3C 167.7(4) 2_445 . ?
O11A Ca6 P4A 27.5(4) 2_445 2_445 ?
O11A Ca6 O10C 72.2(4) 2_445 . ?
O11A Ca6 O7C 148.9(5) 2_445 . ?
O11A Ca6 N2C 141.3(5) 2_445 . ?
O11A Ca6 O7W 105.4(6) 2_445 . ?
O11A Ca6 O16W 81.9(5) 2_445 . ?
O11A Ca6 O12A 54.4(5) 2_445 2_445 ?
O16W Ca6 Ca2 115.4(3) . 2_445 ?
O16W Ca6 P3D 64.7(4) . . ?
O16W Ca6 P3C 85.8(3) . . ?
O16W Ca6 P4A 69.8(4) . 2_445 ?
O16W Ca6 O12A 69.0(5) . 2_445 ?
O12A Ca6 Ca2 81.6(4) 2_445 2_445 ?
O12A Ca6 P3D 130.5(3) 2_445 . ?
O12A Ca6 P3C 119.6(4) 2_445 . ?
O12A Ca6 P4A 27.5(3) 2_445 2_445 ?
O1D P1D Ca7 36.1(4) . . ?
O1D P1D C1D 109.4(7) . . ?
O2D P1D Ca7 115.5(5) . . ?
O2D P1D O1D 112.9(6) . . ?
O2D P1D O3D 112.7(7) . . ?
O2D P1D C1D 105.2(6) . . ?
O3D P1D Ca7 130.5(6) . . ?
O3D P1D O1D 112.5(7) . . ?
O3D P1D C1D 103.5(7) . . ?
C1D P1D Ca7 74.3(6) . . ?
P1A Ca1 Ca9 53.23(15) . 2_445 ?
P1A Ca1 P2A 100.18(17) . . ?
P2B Ca1 Ca9 111.16(14) . 2_445 ?
P2B Ca1 P1A 96.36(15) . . ?
P2B Ca1 P2A 72.94(15) . . ?
P2A Ca1 Ca9 152.96(16) . 2_445 ?
O5B Ca1 Ca9 93.9(3) . 2_445 ?
O5B Ca1 P1A 85.2(4) . . ?
O5B Ca1 P2B 17.3(3) . . ?
O5B Ca1 P2A 87.9(4) . . ?
O5B Ca1 O3A 90.7(4) . . ?
O5B Ca1 N1A 82.3(4) . . ?
O5B Ca1 O6A 92.8(5) . . ?
O5B Ca1 O1W 176.3(6) . . ?
O5B Ca1 O13W 78.9(7) . 2_445 ?
O3A Ca1 Ca9 33.8(3) . 2_445 ?
O3A Ca1 P1A 19.7(3) . . ?
O3A Ca1 P2B 105.4(3) . . ?
O3A Ca1 P2A 119.3(3) . . ?
O3A Ca1 N1A 69.9(5) . . ?
O3A Ca1 O13W 67.5(5) . 2_445 ?
N1A Ca1 Ca9 103.6(4) . 2_445 ?
N1A Ca1 P1A 50.4(4) . . ?
N1A Ca1 P2B 79.5(3) . . ?
N1A Ca1 P2A 49.8(4) . . ?
O6A Ca1 Ca9 169.4(4) . 2_445 ?
O6A Ca1 P1A 119.3(4) . . ?
O6A Ca1 P2B 75.8(3) . . ?
O6A Ca1 P2A 19.4(3) . . ?
O6A Ca1 O3A 138.0(5) . . ?
O6A Ca1 N1A 69.1(5) . . ?
O6A Ca1 O13W 153.8(6) . 2_445 ?
O1W Ca1 Ca9 88.1(5) . 2_445 ?
O1W Ca1 P1A 93.4(7) . . ?
O1W Ca1 P2B 160.6(5) . . ?
O1W Ca1 P2A 88.9(5) . . ?
O1W Ca1 O3A 89.2(7) . . ?
O1W Ca1 N1A 94.1(6) . . ?
O1W Ca1 O6A 84.8(6) . . ?
O1W Ca1 O13W 104.5(7) . 2_445 ?
O13W Ca1 Ca9 36.3(4) 2_445 2_445 ?
O13W Ca1 P1A 85.0(5) 2_445 . ?
O13W Ca1 P2B 93.0(6) 2_445 . ?
O13W Ca1 P2A 165.4(5) 2_445 . ?
O13W Ca1 N1A 132.8(7) 2_445 . ?
P3B Ca2 Ca6 147.38(16) . 2_455 ?
P3B Ca2 P4C 146.87(18) . 2_455 ?
P3B Ca2 P4A 105.28(17) . . ?
P3B Ca2 P3A 71.65(15) . . ?
P4C Ca2 Ca6 58.99(12) 2_455 2_455 ?
P4C Ca2 P4A 107.18(15) 2_455 . ?
P4C Ca2 P3A 110.55(18) 2_455 . ?
P4A Ca2 Ca6 50.85(14) . 2_455 ?
P3A Ca2 Ca6 126.50(16) . 2_455 ?
P3A Ca2 P4A 96.64(18) . . ?
O10C Ca2 Ca6 38.9(3) 2_455 2_455 ?
O10C Ca2 P3B 168.0(3) 2_455 . ?
O10C Ca2 P4C 21.8(3) 2_455 2_455 ?
O10C Ca2 P4A 85.4(3) 2_455 . ?
O10C Ca2 P3A 113.2(3) 2_455 . ?
O10C Ca2 N2A 109.3(5) 2_455 . ?
O10C Ca2 O11A 74.7(4) 2_455 . ?
O10C Ca2 O7A 104.3(5) 2_455 . ?
O10C Ca2 O2W 92.1(5) 2_455 . ?
O10B Ca2 Ca6 129.4(3) . 2_455 ?
O10B Ca2 P3B 18.3(3) . . ?
O10B Ca2 P4C 151.3(3) . 2_455 ?
O10B Ca2 P4A 93.2(3) . . ?
O10B Ca2 P3A 86.2(3) . . ?
O10B Ca2 O10C 160.6(5) . 2_455 ?
O10B Ca2 N2A 83.5(4) . . ?
O10B Ca2 O11A 97.9(5) . . ?
O10B Ca2 O7A 94.0(5) . . ?
O10B Ca2 O2W 86.0(5) . . ?
N2A Ca2 Ca6 91.8(4) . 2_455 ?
N2A Ca2 P3B 82.3(4) . . ?
N2A Ca2 P4C 125.1(4) . 2_455 ?
N2A Ca2 P4A 48.5(4) . . ?
N2A Ca2 P3A 48.7(4) . . ?
O11A Ca2 Ca6 36.3(3) . 2_455 ?
O11A Ca2 P3B 113.8(4) . . ?
O11A Ca2 P4C 95.3(3) . 2_455 ?
O11A Ca2 P4A 19.7(4) . . ?
O11A Ca2 P3A 116.0(4) . . ?
O11A Ca2 N2A 68.2(6) . . ?
O11A Ca2 O2W 150.5(6) . . ?
O7A Ca2 Ca6 130.5(4) . 2_455 ?
O7A Ca2 P3B 76.6(4) . . ?
O7A Ca2 P4C 95.7(4) . 2_455 ?
O7A Ca2 P4A 114.3(4) . . ?
O7A Ca2 P3A 19.7(3) . . ?
O7A Ca2 N2A 67.7(5) . . ?
O7A Ca2 O11A 132.5(6) . . ?
O7A Ca2 O2W 75.9(6) . . ?
O2W Ca2 Ca6 123.0(5) . 2_455 ?
O2W Ca2 P3B 76.5(5) . . ?
O2W Ca2 P4C 70.4(5) . 2_455 ?
O2W Ca2 P4A 169.8(5) . . ?
O2W Ca2 P3A 93.5(5) . . ?
O2W Ca2 N2A 141.2(6) . . ?
Ca4 P4B Ca7 68.00(12) . 4_675 ?
O7B P4B Ca7 33.8(4) . 4_675 ?
O7B P4B Ca4 34.2(4) . . ?
O7B P4B O9B 109.6(7) . . ?
O7B P4B C10B 108.1(7) . . ?
O9B P4B Ca7 89.4(5) . 4_675 ?
O9B P4B Ca4 127.0(5) . . ?
O9B P4B C10B 104.6(7) . . ?
O8B P4B Ca7 98.8(4) . 4_675 ?
O8B P4B Ca4 118.5(5) . . ?
O8B P4B O7B 113.5(6) . . ?
O8B P4B O9B 111.8(7) . . ?
O8B P4B C10B 108.6(6) . . ?
C10B P4B Ca7 141.2(6) . 4_675 ?
C10B P4B Ca4 74.9(6) . . ?
Ca8 P4D Ca3 67.23(12) . 4_575 ?
O10D P4D Ca8 35.1(4) . . ?
O10D P4D Ca3 32.8(4) . 4_575 ?
O10D P4D O12D 111.4(7) . . ?
O10D P4D C10D 108.2(7) . . ?
O11D P4D Ca8 116.2(5) . . ?
O11D P4D Ca3 93.4(5) . 4_575 ?
O11D P4D O10D 111.9(6) . . ?
O11D P4D O12D 113.3(9) . . ?
O11D P4D C10D 108.6(7) . . ?
O12D P4D Ca8 128.5(6) . . ?
O12D P4D Ca3 96.9(5) . 4_575 ?
O12D P4D C10D 103.0(7) . . ?
C10D P4D Ca8 74.1(5) . . ?
C10D P4D Ca3 141.0(6) . 4_575 ?
Ca5 Ca9 Ca1 106.65(13) . 2_455 ?
P1A Ca9 Ca1 54.38(12) 2_455 2_455 ?
P1A Ca9 Ca5 83.78(13) 2_455 . ?
P2C Ca9 Ca1 74.39(14) . 2_455 ?
P2C Ca9 Ca5 57.71(13) . . ?
P2C Ca9 P1A 102.03(16) . 2_455 ?
O6D Ca9 Ca1 159.3(3) . 2_455 ?
O6D Ca9 Ca5 57.4(3) . . ?
O6D Ca9 P1A 128.8(3) . 2_455 ?
O6D Ca9 P2C 85.3(4) . . ?
O6D Ca9 O3A 145.4(4) . 2_455 ?
O6D Ca9 O5C 92.5(4) . . ?
O6D Ca9 O12W 77.4(5) . . ?
O6D Ca9 O15W 64.5(5) . . ?
O6D Ca9 O13W 144.4(5) . . ?
O6D Ca9 O14W 103.9(8) . . ?
O3A Ca9 Ca1 33.2(3) 2_455 2_455 ?
O3A Ca9 Ca5 91.0(3) 2_455 . ?
O3A Ca9 P1A 21.4(3) 2_455 2_455 ?
O3A Ca9 P2C 89.1(3) 2_455 . ?
O3A Ca9 O5C 98.2(4) 2_455 . ?
O3A Ca9 O15W 82.1(5) 2_455 . ?
O3A Ca9 O13W 67.2(5) 2_455 . ?
O4C Ca9 Ca1 77.8(3) . 2_455 ?
O4C Ca9 Ca5 37.7(3) . . ?
O4C Ca9 P1A 85.9(3) . 2_455 ?
O4C Ca9 P2C 23.5(3) . . ?
O4C Ca9 O6D 82.0(4) . . ?
O4C Ca9 O3A 79.5(4) . 2_455 ?
O4C Ca9 O5C 51.2(4) . . ?
O4C Ca9 O12W 131.8(5) . . ?
O4C Ca9 O15W 72.6(4) . . ?
O4C Ca9 O13W 96.9(7) . . ?
O4C Ca9 O14W 155.1(6) . . ?
O5C Ca9 Ca1 71.3(3) . 2_455 ?
O5C Ca9 Ca5 83.9(2) . . ?
O5C Ca9 P1A 117.2(3) . 2_455 ?
O5C Ca9 P2C 27.8(2) . . ?
O12W Ca9 Ca1 113.3(4) . 2_455 ?
O12W Ca9 Ca5 133.1(4) . . ?
O12W Ca9 P1A 139.9(4) . 2_455 ?
O12W Ca9 P2C 110.9(4) . . ?
O12W Ca9 O3A 135.8(5) . 2_455 ?
O12W Ca9 O5C 86.5(4) . . ?
O12W Ca9 O15W 131.6(5) . . ?
O12W Ca9 O13W 77.3(6) . . ?
O15W Ca9 Ca1 112.6(4) . 2_455 ?
O15W Ca9 Ca5 38.5(3) . . ?
O15W Ca9 P1A 64.3(4) . 2_455 ?
O15W Ca9 P2C 95.1(3) . . ?
O15W Ca9 O5C 122.2(4) . . ?
O13W Ca9 Ca1 36.6(4) . 2_455 ?
O13W Ca9 Ca5 134.0(6) . . ?
O13W Ca9 P1A 86.4(4) . 2_455 ?
O13W Ca9 P2C 80.9(6) . . ?
O13W Ca9 O5C 61.4(6) . . ?
O13W Ca9 O15W 149.0(5) . . ?
O14W Ca9 Ca1 96.4(7) . 2_455 ?
O14W Ca9 Ca5 126.3(8) . . ?
O14W Ca9 P1A 71.4(4) . 2_455 ?
O14W Ca9 P2C 170.8(7) . . ?
O14W Ca9 O3A 82.6(6) . 2_455 ?
O14W Ca9 O5C 149.8(8) . . ?
O14W Ca9 O12W 72.9(6) . . ?
O14W Ca9 O15W 87.9(8) . . ?
O14W Ca9 O13W 92.0(10) . . ?
Ca6 P3D Ca8 102.67(14) . . ?
O8D P3D Ca8 120.8(5) . . ?
O8D P3D Ca6 129.7(5) . . ?
O8D P3D C6D 104.3(7) . . ?
O9D P3D Ca8 130.0(5) . . ?
O9D P3D Ca6 29.4(4) . . ?
O9D P3D O8D 107.9(6) . . ?
O9D P3D C6D 104.9(8) . . ?
O7D P3D Ca8 33.2(4) . . ?
O7D P3D Ca6 90.3(4) . . ?
O7D P3D O8D 111.9(6) . . ?
O7D P3D O9D 119.0(6) . . ?
O7D P3D C6D 107.6(8) . . ?
C6D P3D Ca8 74.4(6) . . ?
C6D P3D Ca6 111.0(6) . . ?
Ca9 Ca5 Ca6 112.92(14) . 2_455 ?
P2C Ca5 Ca6 93.45(15) . 2_455 ?
P2C Ca5 Ca9 51.73(12) . . ?
P1C Ca5 Ca6 126.32(17) . 2_455 ?
P1C Ca5 Ca9 117.27(16) . . ?
P1C Ca5 P2C 102.73(18) . . ?
O4C Ca5 Ca6 92.4(3) . 2_455 ?
O4C Ca5 Ca9 35.1(3) . . ?
O4C Ca5 P2C 20.3(3) . . ?
O4C Ca5 P1C 118.7(3) . . ?
O4C Ca5 O7W 64.4(4) . 2_455 ?
O7W Ca5 Ca6 33.5(3) 2_455 2_455 ?
O7W Ca5 Ca9 79.4(3) 2_455 . ?
O7W Ca5 P2C 73.4(3) 2_455 . ?
O7W Ca5 P1C 156.2(3) 2_455 . ?
N1C Ca5 Ca6 118.8(3) . 2_455 ?
N1C Ca5 Ca9 83.1(4) . . ?
N1C Ca5 P2C 49.9(4) . . ?
N1C Ca5 P1C 52.9(4) . . ?
N1C Ca5 O4C 67.5(4) . . ?
N1C Ca5 O7W 117.9(5) . 2_455 ?
N1C Ca5 O15W 118.2(5) . . ?
O6W Ca5 Ca6 66.8(3) . 2_455 ?
O6W Ca5 Ca9 118.8(4) . . ?
O6W Ca5 P2C 154.0(4) . . ?
O6W Ca5 P1C 102.7(4) . . ?
O6W Ca5 O4C 137.9(5) . . ?
O6W Ca5 O7W 81.1(5) . 2_455 ?
O6W Ca5 N1C 154.5(6) . . ?
O6W Ca5 O15W 80.0(5) . . ?
O15W Ca5 Ca6 106.6(4) . 2_455 ?
O15W Ca5 Ca9 39.7(3) . . ?
O15W Ca5 P2C 90.4(3) . . ?
O15W Ca5 P1C 123.8(4) . . ?
O15W Ca5 O4C 71.3(4) . . ?
O15W Ca5 O7W 80.0(5) . 2_455 ?
O1C Ca5 Ca6 121.2(6) . 2_455 ?
O1C Ca5 Ca9 125.8(6) . . ?
O1C Ca5 P2C 123.7(5) . . ?
O1C Ca5 P1C 21.1(5) . . ?
O1C Ca5 O4C 138.0(5) . . ?
O1C Ca5 O7W 154.4(6) . 2_455 ?
O1C Ca5 N1C 74.0(6) . . ?
O1C Ca5 O6W 82.1(6) . . ?
O1C Ca5 O15W 115.8(8) . . ?
O1C Ca5 O12A 84.7(8) . . ?
O12A Ca5 Ca6 46.4(5) . 2_455 ?
O12A Ca5 Ca9 140.8(5) . . ?
O12A Ca5 P2C 92.2(4) . . ?
O12A Ca5 P1C 81.7(5) . . ?
O12A Ca5 O4C 106.1(5) . . ?
O12A Ca5 O7W 75.0(6) . 2_455 ?
O12A Ca5 N1C 83.2(5) . . ?
O12A Ca5 O6W 86.0(6) . . ?
O12A Ca5 O15W 153.0(6) . . ?
O10B P3B Ca2 28.6(4) . . ?
O10B P3B O12B 108.4(6) . . ?
O10B P3B C6B 106.3(7) . . ?
O12B P3B Ca2 128.5(5) . . ?
O12B P3B C6B 105.2(7) . . ?
O11B P3B Ca2 90.6(5) . . ?
O11B P3B O10B 118.7(7) . . ?
O11B P3B O12B 110.8(7) . . ?
O11B P3B C6B 106.6(7) . . ?
C6B P3B Ca2 112.7(5) . . ?
Ca6 P3C Ca8 102.29(14) . . ?
O9C P3C Ca8 127.5(5) . . ?
O9C P3C Ca6 125.5(5) . . ?
O9C P3C C6C 105.1(7) . . ?
O7C P3C Ca8 94.2(5) . . ?
O7C P3C Ca6 34.1(5) . . ?
O7C P3C O9C 112.6(7) . . ?
O7C P3C O8C 116.5(7) . . ?
O7C P3C C6C 105.4(8) . . ?
O8C P3C Ca8 24.9(5) . . ?
O8C P3C Ca6 126.9(5) . . ?
O8C P3C O9C 105.6(7) . . ?
O8C P3C C6C 111.1(7) . . ?
C6C P3C Ca8 110.1(5) . . ?
C6C P3C Ca6 71.5(6) . . ?
O12C P4C Ca2 84.2(5) . 2_445 ?
O12C P4C O10C 111.1(7) . . ?
O12C P4C C10C 105.7(7) . . ?
O10C P4C Ca2 34.2(4) . 2_445 ?
O10C P4C C10C 104.7(8) . . ?
O11C P4C Ca2 111.4(5) . 2_445 ?
O11C P4C O12C 109.2(7) . . ?
O11C P4C O10C 118.3(7) . . ?
O11C P4C C10C 106.9(7) . . ?
C10C P4C Ca2 134.4(6) . 2_445 ?
Ca9 P1A Ca1 72.39(14) 2_445 . ?
O1A P1A Ca1 120.7(5) . . ?
O1A P1A Ca9 88.5(5) . 2_445 ?
O1A P1A C1A 108.1(7) . . ?
O3A P1A Ca1 34.3(4) . . ?
O3A P1A Ca9 38.4(5) . 2_445 ?
O3A P1A O1A 112.0(7) . . ?
O3A P1A O2A 114.6(7) . . ?
O3A P1A C1A 105.0(8) . . ?
O2A P1A Ca1 128.3(5) . . ?
O2A P1A Ca9 96.7(5) . 2_445 ?
O2A P1A O1A 108.9(7) . . ?
O2A P1A C1A 108.0(7) . . ?
C1A P1A Ca1 70.7(6) . . ?
C1A P1A Ca9 143.0(6) . 2_445 ?
O5B P2B Ca1 26.6(5) . . ?
O5B P2B O6B 107.0(8) . . ?
O5B P2B C1B 110.1(8) . . ?
O4B P2B Ca1 92.8(5) . . ?
O4B P2B O5B 117.6(7) . . ?
O4B P2B O6B 111.4(8) . . ?
O4B P2B C1B 105.4(7) . . ?
O6B P2B Ca1 129.1(6) . . ?
O6B P2B C1B 104.5(7) . . ?
C1B P2B Ca1 111.3(5) . . ?
O6D P2D Ca7 131.5(5) . . ?
O6D P2D O5D 107.7(7) . . ?
O6D P2D C5D 107.6(7) . . ?
O5D P2D Ca7 119.8(5) . . ?
O5D P2D C5D 103.6(8) . . ?
O4D P2D Ca7 35.8(5) . . ?
O4D P2D O6D 120.9(8) . . ?
O4D P2D O5D 108.0(8) . . ?
O4D P2D C5D 107.7(7) . . ?
C5D P2D Ca7 72.0(5) . . ?
Ca9 P2C Ca5 70.56(15) . . ?
O4C P2C Ca9 40.5(5) . . ?
O4C P2C Ca5 36.8(5) . . ?
O4C P2C O6C 116.4(8) . . ?
O4C P2C O5C 108.8(7) . . ?
O4C P2C C5C 102.2(8) . . ?
O6C P2C Ca9 137.0(6) . . ?
O6C P2C Ca5 112.2(7) . . ?
O6C P2C O5C 111.7(9) . . ?
O6C P2C C5C 110.5(7) . . ?
O5C P2C Ca9 68.5(5) . . ?
O5C P2C Ca5 134.0(6) . . ?
O5C P2C C5C 106.4(7) . . ?
C5C P2C Ca9 110.2(6) . . ?
C5C P2C Ca5 69.6(6) . . ?
Ca3 P1B Ca8 67.40(12) . 4_676 ?
O1B P1B Ca8 33.4(4) . 4_676 ?
O1B P1B Ca3 34.1(4) . . ?
O1B P1B O3B 110.1(7) . . ?
O1B P1B C5B 108.0(7) . . ?
O3B P1B Ca8 92.2(5) . 4_676 ?
O3B P1B Ca3 121.2(6) . . ?
O3B P1B C5B 104.7(8) . . ?
O2B P1B Ca8 95.9(5) . 4_676 ?
O2B P1B Ca3 124.7(7) . . ?
O2B P1B O1B 112.9(8) . . ?
O2B P1B O3B 111.3(9) . . ?
O2B P1B C5B 109.5(8) . . ?
C5B P1B Ca8 141.1(6) . 4_676 ?
C5B P1B Ca3 73.9(6) . . ?
Ca1 P2A Ca3 104.03(16) . . ?
O4A P2A Ca3 28.0(5) . . ?
O4A P2A Ca1 132.1(6) . . ?
O4A P2A O5A 107.8(8) . . ?
O4A P2A C5A 110.2(8) . . ?
O6A P2A Ca3 93.8(6) . . ?
O6A P2A Ca1 32.6(5) . . ?
O6A P2A O4A 117.4(8) . . ?
O6A P2A O5A 110.5(8) . . ?
O6A P2A C5A 105.9(8) . . ?
O5A P2A Ca3 133.8(6) . . ?
O5A P2A Ca1 117.7(6) . . ?
O5A P2A C5A 104.3(8) . . ?
C5A P2A Ca3 105.8(6) . . ?
C5A P2A Ca1 73.3(6) . . ?
O2C P1C Ca5 129.1(6) . . ?
O2C P1C O3C 108.0(8) . . ?
O2C P1C C1C 110.0(8) . . ?
O2C P1C O1C 114.8(11) . . ?
O3C P1C Ca5 121.5(6) . . ?
O3C P1C C1C 101.9(8) . . ?
C1C P1C Ca5 72.2(6) . . ?
O1C P1C Ca5 33.0(6) . . ?
O1C P1C O3C 116.0(12) . . ?
O1C P1C C1C 105.1(9) . . ?
Ca6 P4A Ca2 69.32(14) 2_455 . ?
O11A P4A Ca6 45.8(5) . 2_455 ?
O11A P4A Ca2 31.6(6) . . ?
O11A P4A O10A 106.4(10) . . ?
O11A P4A C10A 106.9(9) . . ?
O10A P4A Ca6 115.5(6) . 2_455 ?
O10A P4A Ca2 119.6(8) . . ?
O10A P4A C10A 106.6(8) . . ?
C10A P4A Ca6 134.4(6) . 2_455 ?
C10A P4A Ca2 75.5(6) . . ?
O12A P4A Ca6 68.2(8) . 2_455 ?
O12A P4A Ca2 121.6(8) . . ?
O12A P4A O11A 112.5(10) . . ?
O12A P4A O10A 114.1(11) . . ?
O12A P4A C10A 109.9(9) . . ?
O8A P3A Ca2 123.0(7) . . ?
O8A P3A C6A 104.4(8) . . ?
O9A P3A Ca2 129.4(6) . . ?
O9A P3A O8A 105.5(9) . . ?
O9A P3A O7A 119.6(8) . . ?
O9A P3A C6A 109.0(8) . . ?
O7A P3A Ca2 31.8(6) . . ?
O7A P3A O8A 111.2(9) . . ?
O7A P3A C6A 106.2(9) . . ?
C6A P3A Ca2 74.5(7) . . ?
Ca4 O7B Ca7 109.2(4) . 4_675 ?
P4B O7B Ca7 126.0(7) . 4_675 ?
P4B O7B Ca4 124.7(6) . . ?
Ca7 O1D Ca4 107.9(3) . 4_576 ?
P1D O1D Ca7 121.8(6) . . ?
P1D O1D Ca4 130.3(6) . 4_576 ?
Ca8 O10D Ca3 107.9(4) . 4_575 ?
P4D O10D Ca8 123.3(5) . . ?
P4D O10D Ca3 127.3(6) . 4_575 ?
P3D O9D Ca6 131.5(7) . . ?
P3D O7D Ca8 126.9(6) . . ?
Ca3 O1B Ca8 108.1(4) . 4_676 ?
P1B O1B Ca8 126.7(6) . 4_676 ?
P1B O1B Ca3 125.2(6) . . ?
P2B O5B Ca1 136.1(8) . . ?
Ca2 O10C Ca6 104.7(4) 2_445 . ?
P4C O10C Ca6 124.7(6) . . ?
P4C O10C Ca2 124.0(6) . 2_445 ?
P2B O4B Ca3 129.3(7) . . ?
P2D O6D Ca9 147.7(8) . . ?
P3C O7C Ca6 125.9(7) . . ?
C6C N2C Ca6 120.5(10) . . ?
C6C N2C C10C 116.5(13) . . ?
C10C N2C Ca6 121.7(9) . . ?
P3C O8C Ca8 138.7(7) . . ?
P3B O10B Ca2 133.2(7) . . ?
Ca1 O3A Ca9 113.1(5) . 2_445 ?
P1A O3A Ca1 126.0(6) . . ?
P1A O3A Ca9 120.2(7) . 2_445 ?
C10D N2D Ca8 117.1(10) . . ?
C10D N2D C6D 121.1(14) . . ?
C6D N2D Ca8 120.0(12) . . ?
C1D N1D Ca7 117.6(10) . . ?
C5D N1D Ca7 121.1(10) . . ?
C5D N1D C1D 120.2(13) . . ?
P2A O4A Ca3 134.3(8) . . ?
Ca9 O4C Ca5 107.2(5) . . ?
P2C O4C Ca9 116.0(7) . . ?
P2C O4C Ca5 122.9(7) . . ?
C1B N1B Ca3 123.2(11) . . ?
C1B N1B C5B 117.3(14) . . ?
C5B N1B Ca3 118.1(11) . . ?
C1A N1A Ca1 117.0(12) . . ?
C1A N1A C5A 120.3(15) . . ?
C5A N1A Ca1 120.5(12) . . ?
P3A O9A Ca4 140.1(9) . . ?
P1C O2C Ca7 152.4(9) . . ?
P2C O5C Ca9 83.7(6) . . ?
Ca6 O7W Ca5 109.8(5) . 2_445 ?
P2A O6A Ca1 128.0(8) . . ?
P3B O11B Ca4 129.5(7) . . ?
C5C N1C Ca5 120.2(11) . . ?
C5C N1C C1C 123.6(15) . . ?
C1C N1C Ca5 116.1(11) . . ?
P2D O4D Ca7 123.7(7) . . ?
C10C C9C C8C 119.7(16) . . ?
C10A N2A Ca2 117.9(13) . . ?
C6A N2A Ca2 119.7(13) . . ?
C6A N2A C10A 118.9(16) . . ?
C6B N2B Ca4 123.5(12) . . ?
C10B N2B Ca4 119.0(10) . . ?
C10B N2B C6B 114.8(15) . . ?
N1D C1D P1D 116.1(11) . . ?
N1D C1D C2D 119.7(14) . . ?
C2D C1D P1D 124.1(14) . . ?
C8D C7D C6D 119.5(14) . . ?
C8A C3A C4A 123.1(13) . . ?
C2A C3A C8A 121.8(14) . . ?
C2A C3A C4A 115.1(15) . . ?
C4D C3D C2D 112.8(14) . . ?
C4D C3D C8D 125.2(14) . . ?
C2D C3D C8D 122.0(15) . . ?
Ca2 O11A Ca6 107.4(5) . 2_455 ?
P4A O11A Ca6 106.7(8) . 2_455 ?
P4A O11A Ca2 128.7(8) . . ?
P3A O7A Ca2 128.4(8) . . ?
C8D C9D C10D 123.5(15) . . ?
C5C C4C C3C 116.7(15) . . ?
C4C C3C C8C 116.6(15) . . ?
C2C C3C C4C 117.2(15) . . ?
C2C C3C C8C 126.0(14) . . ?
C9C C8C C3C 117.6(15) . . ?
C9C C8C C7C 117.4(14) . . ?
C7C C8C C3C 124.9(15) . . ?
C9A C8A C3A 123.0(15) . . ?
C9A C8A C7A 114.9(15) . . ?
C7A C8A C3A 122.2(14) . . ?
N2C C6C P3C 116.0(13) . . ?
C7C C6C P3C 122.4(13) . . ?
C7C C6C N2C 121.5(14) . . ?
N1A C1A P1A 120.7(13) . . ?
N1A C1A C2A 122.1(15) . . ?
C2A C1A P1A 117.1(13) . . ?
C7B C8B C3B 122.2(14) . . ?
C7B C8B C9B 118.9(14) . . ?
C9B C8B C3B 118.8(16) . . ?
N1C C5C P2C 119.7(13) . . ?
N1C C5C C4C 121.3(14) . . ?
C4C C5C P2C 118.9(12) . . ?
N1D C5D P2D 118.4(11) . . ?
N1D C5D C4D 120.9(14) . . ?
C4D C5D P2D 120.4(11) . . ?
C2B C3B C8B 122.8(14) . . ?
C2B C3B C4B 117.3(15) . . ?
C4B C3B C8B 119.7(16) . . ?
C3D C4D C5D 122.3(14) . . ?
N2D C10D P4D 117.1(11) . . ?
N2D C10D C9D 117.9(14) . . ?
C9D C10D P4D 125.0(12) . . ?
C1D C2D C3D 123.4(17) . . ?
C3B C2B C1B 120.2(15) . . ?
N2C C10C P4C 116.9(11) . . ?
C9C C10C P4C 119.4(15) . . ?
C9C C10C N2C 123.5(14) . . ?
C6C C7C C8C 121.0(15) . . ?
C8B C7B C6B 120.1(16) . . ?
N1B C1B P2B 114.5(11) . . ?
N1B C1B C2B 123.2(15) . . ?
C2B C1B P2B 122.3(13) . . ?
C8B C9B C10B 118.4(16) . . ?
C1C C2C C3C 124.1(15) . . ?
N1B C5B P1B 116.6(12) . . ?
N1B C5B C4B 121.5(16) . . ?
C4B C5B P1B 121.9(14) . . ?
Ca5 O15W Ca9 101.8(5) . . ?
C3B C4B C5B 120.3(17) . . ?
N2B C6B P3B 111.3(13) . . ?
N2B C6B C7B 124.1(17) . . ?
C7B C6B P3B 124.6(13) . . ?
C10A C9A C8A 121.5(18) . . ?
C7D C8D C3D 123.0(14) . . ?
C7D C8D C9D 116.5(14) . . ?
C9D C8D C3D 120.2(15) . . ?
N2B C10B P4B 114.6(12) . . ?
N2B C10B C9B 123.5(14) . . ?
C9B C10B P4B 121.8(13) . . ?
N2D C6D P3D 115.2(14) . . ?
N2D C6D C7D 121.4(16) . . ?
C7D C6D P3D 123.4(13) . . ?
C3A C2A C1A 118.6(15) . . ?
N1C C1C P1C 118.8(14) . . ?
C2C C1C P1C 124.5(13) . . ?
C2C C1C N1C 116.7(16) . . ?
N2A C10A P4A 114.4(14) . . ?
C9A C10A P4A 124.9(14) . . ?
C9A C10A N2A 120.7(16) . . ?
C5A C4A C3A 122.7(16) . . ?
N2A C6A P3A 111.2(15) . . ?
C7A C6A P3A 128.1(16) . . ?
C7A C6A N2A 120.6(16) . . ?
C6A C7A C8A 123.2(16) . . ?
N1A C5A P2A 113.2(12) . . ?
C4A C5A P2A 125.5(15) . . ?
C4A C5A N1A 121.2(18) . . ?
P1C O1C Ca5 125.9(9) . . ?
Ca9 O13W Ca1 107.0(6) . 2_455 ?
Ca5 O12A Ca6 97.9(6) . 2_455 ?
P4A O12A Ca6 84.3(8) . 2_455 ?
P4A O12A Ca5 161.9(10) . . ?

loop_
_geom_bond_atom_site_label_1
_geom_bond_atom_site_label_2
_geom_bond_distance
_geom_bond_site_symmetry_2
_geom_bond_publ_flag
Ca8 Ca3 3.882(7) 4_575 ?
Ca8 P4D 3.456(8) . ?
Ca8 P3D 3.541(6) . ?
Ca8 P3C 3.542(5) . ?
Ca8 P1B 3.534(7) 4_575 ?
Ca8 O10D 2.379(11) . ?
Ca8 O7D 2.421(11) . ?
Ca8 O1B 2.424(11) 4_575 ?
Ca8 O8C 2.259(10) . ?
Ca8 N2D 2.610(12) . ?
Ca8 O11W 2.373(11) . ?
Ca8 O10W 2.522(15) . ?
Ca7 Ca4 3.904(7) 4_576 ?
Ca7 P1D 3.446(8) . ?
Ca7 P4B 3.538(6) 4_576 ?
Ca7 P2D 3.560(6) . ?
Ca7 O7B 2.435(10) 4_576 ?
Ca7 O1D 2.389(11) . ?
Ca7 N1D 2.574(13) . ?
Ca7 O2C 2.252(13) . ?
Ca7 O4D 2.503(14) . ?
Ca7 O8W 2.401(17) . ?
Ca7 O9W 2.436(18) . ?
Ca4 P4B 3.443(8) . ?
Ca4 O7B 2.355(13) . ?
Ca4 O1D 2.440(10) 4_675 ?
Ca4 O9A 2.289(11) . ?
Ca4 O11B 2.456(12) . ?
Ca4 N2B 2.621(15) . ?
Ca4 O5W 2.435(16) . ?
Ca4 O4W 2.407(13) . ?
Ca3 P4D 3.556(6) 4_676 ?
Ca3 P1B 3.463(8) . ?
Ca3 P2A 3.561(6) . ?
Ca3 O10D 2.422(10) 4_676 ?
Ca3 O1B 2.372(12) . ?
Ca3 O4B 2.435(12) . ?
Ca3 O4A 2.336(13) . ?
Ca3 N1B 2.599(15) . ?
Ca3 O131 2.363(17) . ?
Ca3 O3WB 2.67(4) . ?
Ca3 O3WA 2.50(2) . ?
Ca6 Ca2 3.837(6) 2_445 ?
Ca6 P3D 3.476(6) . ?
Ca6 P3C 3.495(7) . ?
Ca6 P4A 3.181(8) 2_445 ?
Ca6 O9D 2.274(11) . ?
Ca6 O10C 2.491(12) . ?
Ca6 O7C 2.422(12) . ?
Ca6 N2C 2.493(13) . ?
Ca6 O7W 2.383(11) . ?
Ca6 O11A 2.381(13) 2_445 ?
Ca6 O16W 2.541(14) . ?
Ca6 O12A 2.97(2) 2_445 ?
P1D O1D 1.525(10) . ?
P1D O2D 1.510(11) . ?
P1D O3D 1.517(11) . ?
P1D C1D 1.800(15) . ?
Ca1 Ca9 4.118(7) 2_445 ?
Ca1 P1A 3.512(8) . ?
Ca1 P2B 3.510(6) . ?
Ca1 P2A 3.515(8) . ?
Ca1 O5B 2.267(12) . ?
Ca1 O3A 2.449(13) . ?
Ca1 N1A 2.572(15) . ?
Ca1 O6A 2.404(14) . ?
Ca1 O1W 2.313(16) . ?
Ca1 O13W 2.570(19) 2_445 ?
Ca2 P3B 3.464(6) . ?
Ca2 P4C 3.476(7) 2_455 ?
Ca2 P4A 3.546(8) . ?
Ca2 P3A 3.529(8) . ?
Ca2 O10C 2.356(11) 2_455 ?
Ca2 O10B 2.272(11) . ?
Ca2 N2A 2.672(18) . ?
Ca2 O11A 2.380(15) . ?
Ca2 O7A 2.375(16) . ?
Ca2 O2W 2.460(17) . ?
P4B O7B 1.507(11) . ?
P4B O9B 1.516(11) . ?
P4B O8B 1.485(11) . ?
P4B C10B 1.829(14) . ?
P4D O10D 1.521(10) . ?
P4D O11D 1.516(12) . ?
P4D O12D 1.534(13) . ?
P4D C10D 1.788(16) . ?
Ca9 Ca5 3.940(6) . ?
Ca9 P1A 3.461(8) 2_455 ?
Ca9 P2C 3.280(6) . ?
Ca9 O6D 2.386(12) . ?
Ca9 O3A 2.488(12) 2_455 ?
Ca9 O4C 2.370(12) . ?
Ca9 O5C 3.070(14) . ?
Ca9 O12W 2.444(13) . ?
Ca9 O15W 2.571(15) . ?
Ca9 O13W 2.55(2) . ?
Ca9 O14W 2.42(2) . ?
P3D O8D 1.565(10) . ?
P3D O9D 1.525(11) . ?
P3D O7D 1.512(12) . ?
P3D C6D 1.75(2) . ?
Ca5 P2C 3.532(8) . ?
Ca5 P1C 3.390(8) . ?
Ca5 O4C 2.522(13) . ?
Ca5 O7W 2.580(14) 2_455 ?
Ca5 N1C 2.486(14) . ?
Ca5 O6W 2.403(16) . ?
Ca5 O15W 2.506(15) . ?
Ca5 O1C 2.279(19) . ?
Ca5 O12A 2.392(15) . ?
P3B O10B 1.488(11) . ?
P3B O12B 1.556(11) . ?
P3B O11B 1.487(13) . ?
P3B C6B 1.82(2) . ?
P3C O9C 1.560(11) . ?
P3C O7C 1.471(13) . ?
P3C O8C 1.516(11) . ?
P3C C6C 1.815(16) . ?
P4C O12C 1.521(12) . ?
P4C O10C 1.559(12) . ?
P4C O11C 1.491(12) . ?
P4C C10C 1.818(16) . ?
P1A O1A 1.527(11) . ?
P1A O3A 1.461(13) . ?
P1A O2A 1.508(12) . ?
P1A C1A 1.810(16) . ?
P2B O5B 1.505(12) . ?
P2B O4B 1.494(12) . ?
P2B O6B 1.554(12) . ?
P2B C1B 1.786(17) . ?
P2D O6D 1.527(12) . ?
P2D O5D 1.554(13) . ?
P2D O4D 1.498(13) . ?
P2D C5D 1.724(17) . ?
P2C O4C 1.456(12) . ?
P2C O6C 1.495(12) . ?
P2C O5C 1.538(12) . ?
P2C C5C 1.792(16) . ?
P1B O1B 1.502(11) . ?
P1B O3B 1.584(14) . ?
P1B O2B 1.464(14) . ?
P1B C5B 1.814(18) . ?
P2A O4A 1.513(14) . ?
P2A O6A 1.481(14) . ?
P2A O5A 1.553(13) . ?
P2A C5A 1.86(2) . ?
P1C O2C 1.502(12) . ?
P1C O3C 1.597(17) . ?
P1C C1C 1.811(19) . ?
P1C O1C 1.51(2) . ?
P4A O11A 1.533(16) . ?
P4A O10A 1.578(14) . ?
P4A C10A 1.777(18) . ?
P4A O12A 1.475(16) . ?
P3A O8A 1.541(14) . ?
P3A O9A 1.498(13) . ?
P3A O7A 1.522(15) . ?
P3A C6A 1.885(18) . ?
N2C C6C 1.353(19) . ?
N2C C10C 1.43(2) . ?
N2D C10D 1.33(2) . ?
N2D C6D 1.37(2) . ?
N1D C1D 1.37(2) . ?
N1D C5D 1.317(19) . ?
N1B C1B 1.34(2) . ?
N1B C5B 1.34(2) . ?
N1A C1A 1.32(2) . ?
N1A C5A 1.37(2) . ?
N1C C5C 1.33(2) . ?
N1C C1C 1.36(2) . ?
C9C C8C 1.41(2) . ?
C9C C10C 1.30(2) . ?
N2A C10A 1.40(2) . ?
N2A C6A 1.34(2) . ?
N2B C6B 1.39(2) . ?
N2B C10B 1.31(2) . ?
C1D C2D 1.37(2) . ?
C7D C8D 1.39(2) . ?
C7D C6D 1.42(2) . ?
C3A C8A 1.44(2) . ?
C3A C2A 1.39(2) . ?
C3A C4A 1.47(2) . ?
C3D C4D 1.40(2) . ?
C3D C2D 1.43(2) . ?
C3D C8D 1.51(2) . ?
C9D C10D 1.42(2) . ?
C9D C8D 1.40(2) . ?
C4C C3C 1.42(2) . ?
C4C C5C 1.41(2) . ?
C3C C8C 1.47(2) . ?
C3C C2C 1.41(2) . ?
C8C C7C 1.41(2) . ?
C8A C9A 1.37(2) . ?
C8A C7A 1.43(2) . ?
C6C C7C 1.35(2) . ?
C1A C2A 1.44(2) . ?
C8B C3B 1.53(2) . ?
C8B C7B 1.33(2) . ?
C8B C9B 1.38(2) . ?
C5D C4D 1.41(2) . ?
C3B C2B 1.36(2) . ?
C3B C4B 1.37(2) . ?
C2B C1B 1.41(2) . ?
C7B C6B 1.41(2) . ?
C9B C10B 1.47(2) . ?
C2C C1C 1.34(2) . ?
C5B C4B 1.44(2) . ?
C9A C10A 1.35(2) . ?
C4A C5A 1.30(2) . ?
C6A C7A 1.32(2) . ?

loop_
_twin_individual_id
_twin_individual_mass_fraction_refined
1 0.9618(12)
2 0.0382(12)

loop_
_exptl_oxdiff_crystal_face_indexfrac_h
_exptl_oxdiff_crystal_face_indexfrac_k
_exptl_oxdiff_crystal_face_indexfrac_l
_exptl_oxdiff_crystal_face_x
_exptl_oxdiff_crystal_face_y
_exptl_oxdiff_crystal_face_z
0.0001 -0.0001 -0.9998 -0.0119 0.0082 0.0564
-0.0001 0.0001 0.9998 0.0119 -0.0082 -0.0564
0.0006 1.0002 0.0013 0.0214 0.0526 -0.0032
0.0003 1.0003 2.0010 0.0452 0.0362 -0.1161
0.9987 -2.0019 1.0005 -0.1323 -0.0739 -0.0776
-0.9987 2.0019 -1.0005 0.1323 0.0739 0.0776
-2.0004 -0.9971 -0.0080 0.1816 -0.1319 0.0583
2.0004 0.9971 0.0080 -0.1816 0.1319 -0.0583
-0.0013 -2.0003 0.9972 -0.0308 -0.1135 -0.0500
0.0613 -17.2057 -3.5351 -0.4165 -0.8737 0.2514

loop_
_smtbx_masks_void_nr
_smtbx_masks_void_average_x
_smtbx_masks_void_average_y
_smtbx_masks_void_average_z
_smtbx_masks_void_volume
_smtbx_masks_void_count_electrons
_smtbx_masks_void_content
1 -0.347 0.000 0.000 319.3 100.8 '10 water'
2 -0.192 0.000 0.500 304.6 90.4 '9 water'
3 -0.481 0.500 0.000 304.6 90.4 '9 water'
4 -0.645 0.500 0.500 319.3 100.8 '10 water'
5 0.207 0.066 0.221 28.6 10.5 '1 water'
6 0.293 0.566 0.279 28.6 10.6 '1 water'
7 0.707 0.434 0.721 28.6 10.6 '1 water'
8 0.793 0.934 0.779 28.6 10.7 '1 water'
